data_4320662
loop_
_publ_author_name
'Martin Schl\"uter'
'Wolfgang Jeitschko'

_publ_section_title
;
 Ternary Lanthanoid Ruthenium Gallides with a High Gallium Content:
 Ln2Ru3Ga10 (Ln = Yb, Lu) with a New Structure Type and LnRu2Ga8 (Ln =
 La-Nd) with CaCo2Al8-type Structure
;
_journal_name_full 'Inorganic Chemistry'
_journal_page_first 6362
_journal_page_last 6368
_journal_paper_doi 10.1021/ic010629i
_journal_volume 40
_journal_year 2001
_chemical_formula_sum 'Ga8 Nd Ru1.86'
_chemical_formula_weight 889.79
_chemical_name_systematic
;
  ?
;
_space_group_IT_number 55
_symmetry_cell_setting orthorhombic
_symmetry_space_group_name_Hall '-P 2 2ab'
_symmetry_space_group_name_H-M 'P b a m'
_atom_sites_solution_hydrogens geom
_atom_sites_solution_primary direct
_atom_sites_solution_secondary difmap
_audit_creation_method SHELXL-97
_cell_angle_alpha 90.00
_cell_angle_beta 90.00
_cell_angle_gamma 90.00
_cell_formula_units_Z 4
_cell_length_a 12.591(3)
_cell_length_b 14.708(3)
_cell_length_c 4.0720(10)
_cell_measurement_temperature 293(2)
_cell_volume 754.1(3)
_computing_structure_refinement 'SHELXL-97 (Sheldrick, 1997)'
_computing_structure_solution 'SHELXS-97 (Sheldrick, 1990)'
_diffrn_ambient_temperature 293(2)
_diffrn_measured_fraction_theta_full 0.998
_diffrn_measured_fraction_theta_max 0.998
_diffrn_radiation_monochromator graphite
_diffrn_radiation_source 'fine-focus sealed tube'
_diffrn_radiation_type MoK\a
_diffrn_radiation_wavelength 0.71073
_diffrn_reflns_av_R_equivalents 0.0644
_diffrn_reflns_av_sigmaI/netI 0.0334
_diffrn_reflns_limit_h_max 17
_diffrn_reflns_limit_h_min -17
_diffrn_reflns_limit_k_max 20
_diffrn_reflns_limit_k_min -20
_diffrn_reflns_limit_l_max 5
_diffrn_reflns_limit_l_min -5
_diffrn_reflns_number 8197
_diffrn_reflns_theta_full 29.95
_diffrn_reflns_theta_max 29.95
_diffrn_reflns_theta_min 2.13
_exptl_absorpt_coefficient_mu 38.331
_exptl_crystal_density_diffrn 7.837
_exptl_crystal_density_method 'not measured'
_exptl_crystal_F_000 1559
_refine_diff_density_max 2.435
_refine_diff_density_min -2.667
_refine_diff_density_rms 0.416
_refine_ls_extinction_coef 0.00022(6)
_refine_ls_extinction_expression Fc^*^=kFc[1+0.001xFc^2^\l^3^/sin(2\q)]^-1/4^
_refine_ls_extinction_method SHELXL
_refine_ls_goodness_of_fit_ref 1.068
_refine_ls_hydrogen_treatment mixed
_refine_ls_matrix_type full
_refine_ls_number_parameters 71
_refine_ls_number_reflns 1244
_refine_ls_number_restraints 0
_refine_ls_restrained_S_all 1.068
_refine_ls_R_factor_all 0.0600
_refine_ls_R_factor_gt 0.0208
_refine_ls_shift/su_max 0.000
_refine_ls_shift/su_mean 0.000
_refine_ls_structure_factor_coef Fsqd
_refine_ls_weighting_details 'calc w=1/[\s^2^(Fo^2^)+(0.0210P)^2^+0.0000P] where P=(Fo^2^+2Fc^2^)/3'
_refine_ls_weighting_scheme calc
_refine_ls_wR_factor_gt 0.0428
_refine_ls_wR_factor_ref 0.0547
_reflns_number_gt 844
_reflns_number_total 1244
_reflns_threshold_expression >2sigma(I)
_cod_data_source_file ic010629i_2.cif
_cod_data_source_block 55
_cod_database_code 4320662

loop_
_symmetry_equiv_pos_as_xyz
'x, y, z'
'-x, -y, z'
'-x+1/2, y+1/2, -z'
'x+1/2, -y+1/2, -z'
'-x, -y, -z'
'x, y, -z'
'x-1/2, -y-1/2, z'
'-x-1/2, y-1/2, z'

loop_
_atom_site_label
_atom_site_type_symbol
_atom_site_fract_x
_atom_site_fract_y
_atom_site_fract_z
_atom_site_U_iso_or_equiv
_atom_site_adp_type
_atom_site_occupancy
_atom_site_symmetry_multiplicity
_atom_site_calc_flag
_atom_site_refinement_flags
_atom_site_disorder_assembly
_atom_site_disorder_group
Nd1 Nd 0.34438(3) 0.31914(3) 0.0000 0.01008(12) Uani 1 2 d S . .
Ru1 Ru 0.03628(6) 0.40445(5) 0.0000 0.0061(2) Uani 0.858(3) 2 d SP . .
Ru2 Ru 0.15401(5) 0.09611(4) 0.0000 0.00583(13) Uani 1 2 d S . .
Ga1 Ga 0.02294(7) 0.13264(6) 0.5000 0.00803(19) Uani 1 2 d S . .
Ga2 Ga 0.16705(7) 0.37521(6) 0.5000 0.00868(19) Uani 1 2 d S . .
Ga3 Ga 0.24310(7) 0.17627(6) 0.5000 0.00919(19) Uani 1 2 d S . .
Ga4 Ga 0.33034(7) 0.48604(6) 0.5000 0.00917(19) Uani 1 2 d S . .
Ga5 Ga 0.45186(7) 0.18559(6) 0.5000 0.00850(19) Uani 1 2 d S . .
Ga6 Ga 0.09937(8) 0.25359(7) 0.0000 0.0140(2) Uani 1 2 d S . .
Ga7 Ga 0.34050(8) 0.04469(7) 0.0000 0.0124(2) Uani 1 2 d S . .
Ga8 Ga 0.0000 0.5000 0.5000 0.0107(3) Uani 1 4 d S . .
Ga9 Ga 0.0000 0.0000 0.0000 0.0108(3) Uani 1 4 d S . .

loop_
_atom_site_aniso_label
_atom_site_aniso_U_11
_atom_site_aniso_U_22
_atom_site_aniso_U_33
_atom_site_aniso_U_23
_atom_site_aniso_U_13
_atom_site_aniso_U_12
Nd1 0.0094(2) 0.0139(2) 0.0069(2) 0.000 0.000 -0.00064(19)
Ru1 0.0059(4) 0.0049(4) 0.0074(4) 0.000 0.000 0.0003(3)
Ru2 0.0053(3) 0.0067(3) 0.0054(3) 0.000 0.000 -0.0008(2)
Ga1 0.0076(4) 0.0098(4) 0.0067(4) 0.000 0.000 0.0009(3)
Ga2 0.0065(4) 0.0112(4) 0.0084(4) 0.000 0.000 -0.0003(3)
Ga3 0.0084(4) 0.0112(4) 0.0080(4) 0.000 0.000 -0.0032(4)
Ga4 0.0120(4) 0.0077(4) 0.0078(4) 0.000 0.000 -0.0024(3)
Ga5 0.0080(4) 0.0088(4) 0.0087(4) 0.000 0.000 0.0022(3)
Ga6 0.0127(4) 0.0140(5) 0.0152(5) 0.000 0.000 -0.0017(4)
Ga7 0.0064(4) 0.0179(5) 0.0129(5) 0.000 0.000 0.0034(4)
Ga8 0.0138(6) 0.0104(6) 0.0078(6) 0.000 0.000 0.0018(5)
Ga9 0.0089(6) 0.0088(6) 0.0146(7) 0.000 0.000 -0.0028(5)

loop_
_atom_type_symbol
_atom_type_description
_atom_type_scat_dispersion_real
_atom_type_scat_dispersion_imag
_atom_type_scat_source
Ga Ga 0.2307 1.6083 'International Tables Vol C Tables 4.2.6.8 and 6.1.1.4'
Ru Ru -1.2594 0.8363 'International Tables Vol C Tables 4.2.6.8 and 6.1.1.4'
Nd Nd -0.1943 3.0179 'International Tables Vol C Tables 4.2.6.8 and 6.1.1.4'

loop_
_geom_angle_atom_site_label_1
_geom_angle_atom_site_label_2
_geom_angle_atom_site_label_3
_geom_angle
_geom_angle_site_symmetry_1
_geom_angle_site_symmetry_3
_geom_angle_publ_flag
Ga1 Nd1 Ga1 81.63(3) 7_665 7_664 ?
Ga1 Nd1 Ga2 151.57(3) 7_665 1_554 ?
Ga1 Nd1 Ga2 91.70(3) 7_664 1_554 ?
Ga1 Nd1 Ga2 91.70(3) 7_665 . ?
Ga1 Nd1 Ga2 151.57(3) 7_664 . ?
Ga2 Nd1 Ga2 81.09(3) 1_554 . ?
Ga1 Nd1 Ga5 53.62(3) 7_665 . ?
Ga1 Nd1 Ga5 104.80(3) 7_664 . ?
Ga2 Nd1 Ga5 153.45(3) 1_554 . ?
Ga2 Nd1 Ga5 92.90(2) . . ?
Ga1 Nd1 Ga5 104.80(3) 7_665 1_554 ?
Ga1 Nd1 Ga5 53.62(3) 7_664 1_554 ?
Ga2 Nd1 Ga5 92.90(2) 1_554 1_554 ?
Ga2 Nd1 Ga5 153.45(3) . 1_554 ?
Ga5 Nd1 Ga5 80.96(3) . 1_554 ?
Ga1 Nd1 Ga3 148.78(3) 7_665 1_554 ?
Ga1 Nd1 Ga3 91.22(2) 7_664 1_554 ?
Ga2 Nd1 Ga3 58.26(3) 1_554 1_554 ?
Ga2 Nd1 Ga3 107.65(3) . 1_554 ?
Ga5 Nd1 Ga3 100.03(3) . 1_554 ?
Ga5 Nd1 Ga3 49.15(3) 1_554 1_554 ?
Ga1 Nd1 Ga3 91.22(2) 7_665 . ?
Ga1 Nd1 Ga3 148.78(3) 7_664 . ?
Ga2 Nd1 Ga3 107.65(3) 1_554 . ?
Ga2 Nd1 Ga3 58.26(2) . . ?
Ga5 Nd1 Ga3 49.15(3) . . ?
Ga5 Nd1 Ga3 100.03(3) 1_554 . ?
Ga3 Nd1 Ga3 79.27(3) 1_554 . ?
Ga1 Nd1 Ga4 56.52(2) 7_665 . ?
Ga1 Nd1 Ga4 106.36(3) 7_664 . ?
Ga2 Nd1 Ga4 99.94(3) 1_554 . ?
Ga2 Nd1 Ga4 48.99(2) . . ?
Ga5 Nd1 Ga4 95.25(2) . . ?
Ga5 Nd1 Ga4 156.79(3) 1_554 . ?
Ga3 Nd1 Ga4 152.94(3) 1_554 . ?
Ga3 Nd1 Ga4 94.43(2) . . ?
Ga1 Nd1 Ga4 106.36(3) 7_665 1_554 ?
Ga1 Nd1 Ga4 56.52(2) 7_664 1_554 ?
Ga2 Nd1 Ga4 48.99(2) 1_554 1_554 ?
Ga2 Nd1 Ga4 99.94(3) . 1_554 ?
Ga5 Nd1 Ga4 156.79(3) . 1_554 ?
Ga5 Nd1 Ga4 95.25(2) 1_554 1_554 ?
Ga3 Nd1 Ga4 94.43(2) 1_554 1_554 ?
Ga3 Nd1 Ga4 152.94(3) . 1_554 ?
Ga4 Nd1 Ga4 79.20(3) . 1_554 ?
Ga1 Nd1 Ga6 139.185(15) 7_665 . ?
Ga1 Nd1 Ga6 139.185(15) 7_664 . ?
Ga2 Nd1 Ga6 53.00(2) 1_554 . ?
Ga2 Nd1 Ga6 53.00(2) . . ?
Ga5 Nd1 Ga6 103.00(3) . . ?
Ga5 Nd1 Ga6 103.00(3) 1_554 . ?
Ga3 Nd1 Ga6 54.709(19) 1_554 . ?
Ga3 Nd1 Ga6 54.71(2) . . ?
Ga4 Nd1 Ga6 100.16(2) . . ?
Ga4 Nd1 Ga6 100.16(2) 1_554 . ?
Ga1 Nd1 Ga9 52.310(17) 7_665 3 ?
Ga1 Nd1 Ga9 52.310(17) 7_664 3 ?
Ga2 Nd1 Ga9 102.17(2) 1_554 3 ?
Ga2 Nd1 Ga9 102.17(2) . 3 ?
Ga5 Nd1 Ga9 104.38(2) . 3 ?
Ga5 Nd1 Ga9 104.38(2) 1_554 3 ?
Ga3 Nd1 Ga9 140.089(14) 1_554 3 ?
Ga3 Nd1 Ga9 140.090(14) . 3 ?
Ga4 Nd1 Ga9 54.130(19) . 3 ?
Ga4 Nd1 Ga9 54.129(18) 1_554 3 ?
Ga6 Nd1 Ga9 143.73(2) . 3 ?
Ga1 Nd1 Ga6 52.21(2) 7_665 7_665 ?
Ga1 Nd1 Ga6 52.21(2) 7_664 7_665 ?
Ga2 Nd1 Ga6 139.421(15) 1_554 7_665 ?
Ga2 Nd1 Ga6 139.422(15) . 7_665 ?
Ga5 Nd1 Ga6 52.599(19) . 7_665 ?
Ga5 Nd1 Ga6 52.599(19) 1_554 7_665 ?
Ga3 Nd1 Ga6 99.84(3) 1_554 7_665 ?
Ga3 Nd1 Ga6 99.84(3) . 7_665 ?
Ga4 Nd1 Ga6 107.18(2) . 7_665 ?
Ga4 Nd1 Ga6 107.18(2) 1_554 7_665 ?
Ga6 Nd1 Ga6 144.215(19) . 7_665 ?
Ga9 Nd1 Ga6 72.05(2) 3 7_665 ?
Ga1 Nd1 Ga7 103.67(2) 7_665 . ?
Ga1 Nd1 Ga7 103.67(2) 7_664 . ?
Ga2 Nd1 Ga7 104.75(2) 1_554 . ?
Ga2 Nd1 Ga7 104.75(2) . . ?
Ga5 Nd1 Ga7 51.603(19) . . ?
Ga5 Nd1 Ga7 51.603(19) 1_554 . ?
Ga3 Nd1 Ga7 48.458(18) 1_554 . ?
Ga3 Nd1 Ga7 48.458(18) . . ?
Ga4 Nd1 Ga7 140.156(15) . . ?
Ga4 Nd1 Ga7 140.156(15) 1_554 . ?
Ga6 Nd1 Ga7 71.95(2) . . ?
Ga9 Nd1 Ga7 144.32(2) 3 . ?
Ga6 Nd1 Ga7 72.26(2) 7_665 . ?
Ga1 Nd1 Ga7 103.19(2) 7_665 3 ?
Ga1 Nd1 Ga7 103.19(2) 7_664 3 ?
Ga2 Nd1 Ga7 51.319(19) 1_554 3 ?
Ga2 Nd1 Ga7 51.319(19) . 3 ?
Ga5 Nd1 Ga7 139.516(14) . 3 ?
Ga5 Nd1 Ga7 139.516(14) 1_554 3 ?
Ga3 Nd1 Ga7 108.03(2) 1_554 3 ?
Ga3 Nd1 Ga7 108.03(2) . 3 ?
Ga4 Nd1 Ga7 48.634(19) . 3 ?
Ga4 Nd1 Ga7 48.635(19) 1_554 3 ?
Ga6 Nd1 Ga7 72.30(3) . 3 ?
Ga9 Nd1 Ga7 71.43(2) 3 3 ?
Ga6 Nd1 Ga7 143.49(3) 7_665 3 ?
Ga7 Nd1 Ga7 144.249(17) . 3 ?
Ga1 Nd1 Ru2 127.564(19) 7_665 . ?
Ga1 Nd1 Ru2 127.564(19) 7_664 . ?
Ga2 Nd1 Ru2 78.00(2) 1_554 . ?
Ga2 Nd1 Ru2 78.00(2) . . ?
Ga5 Nd1 Ru2 75.45(2) . . ?
Ga5 Nd1 Ru2 75.45(2) 1_554 . ?
Ga3 Nd1 Ru2 39.888(14) 1_554 . ?
Ga3 Nd1 Ru2 39.887(14) . . ?
Ga4 Nd1 Ru2 126.01(2) . . ?
Ga4 Nd1 Ru2 126.01(2) 1_554 . ?
Ga6 Nd1 Ru2 36.49(2) . . ?
Ga9 Nd1 Ru2 179.779(17) 3 . ?
Ga6 Nd1 Ru2 107.73(3) 7_665 . ?
Ga7 Nd1 Ru2 35.462(18) . . ?
Ga7 Nd1 Ru2 108.79(2) 3 . ?
Ga1 Nd1 Nd1 130.815(15) 7_665 1_554 ?
Ga1 Nd1 Nd1 49.186(15) 7_664 1_554 ?
Ga2 Nd1 Nd1 49.455(15) 1_554 1_554 ?
Ga2 Nd1 Nd1 130.543(15) . 1_554 ?
Ga5 Nd1 Nd1 130.482(15) . 1_554 ?
Ga5 Nd1 Nd1 49.519(15) 1_554 1_554 ?
Ga3 Nd1 Nd1 50.365(14) 1_554 1_554 ?
Ga3 Nd1 Nd1 129.635(14) . 1_554 ?
Ga4 Nd1 Nd1 129.600(15) . 1_554 ?
Ga4 Nd1 Nd1 50.399(15) 1_554 1_554 ?
Ga6 Nd1 Nd1 90.0 . 1_554 ?
Ga9 Nd1 Nd1 90.0 3 1_554 ?
Ga6 Nd1 Nd1 90.0 7_665 1_554 ?
Ga7 Nd1 Nd1 90.0 . 1_554 ?
Ga7 Nd1 Nd1 90.0 3 1_554 ?
Ru2 Nd1 Nd1 90.0 . 1_554 ?
Ga1 Nd1 Nd1 49.186(15) 7_665 1_556 ?
Ga1 Nd1 Nd1 130.815(15) 7_664 1_556 ?
Ga2 Nd1 Nd1 130.544(15) 1_554 1_556 ?
Ga2 Nd1 Nd1 49.456(15) . 1_556 ?
Ga5 Nd1 Nd1 49.519(15) . 1_556 ?
Ga5 Nd1 Nd1 130.482(15) 1_554 1_556 ?
Ga3 Nd1 Nd1 129.635(14) 1_554 1_556 ?
Ga3 Nd1 Nd1 50.366(14) . 1_556 ?
Ga4 Nd1 Nd1 50.399(15) . 1_556 ?
Ga4 Nd1 Nd1 129.600(15) 1_554 1_556 ?
Ga6 Nd1 Nd1 90.0 . 1_556 ?
Ga9 Nd1 Nd1 90.0 3 1_556 ?
Ga6 Nd1 Nd1 90.0 7_665 1_556 ?
Ga7 Nd1 Nd1 90.0 . 1_556 ?
Ga7 Nd1 Nd1 90.0 3 1_556 ?
Ru2 Nd1 Nd1 90.0 . 1_556 ?
Nd1 Nd1 Nd1 180.0 1_554 1_556 ?
Ga1 Nd1 Ru2 76.63(2) 7_665 3 ?
Ga1 Nd1 Ru2 76.63(2) 7_664 3 ?
Ga2 Nd1 Ru2 74.95(2) 1_554 3 ?
Ga2 Nd1 Ru2 74.95(2) . 3 ?
Ga5 Nd1 Ru2 128.624(19) . 3 ?
Ga5 Nd1 Ru2 128.624(19) 1_554 3 ?
Ga3 Nd1 Ru2 131.328(19) 1_554 3 ?
Ga3 Nd1 Ru2 131.329(19) . 3 ?
Ga4 Nd1 Ru2 39.805(15) . 3 ?
Ga4 Nd1 Ru2 39.805(15) 1_554 3 ?
Ga6 Nd1 Ru2 107.64(2) . 3 ?
Ga9 Nd1 Ru2 36.090(13) 3 3 ?
Ga6 Nd1 Ru2 108.14(2) 7_665 3 ?
Ga7 Nd1 Ru2 179.59(2) . 3 ?
Ga7 Nd1 Ru2 35.344(18) 3 3 ?
Ru2 Nd1 Ru2 144.131(15) . 3 ?
Nd1 Nd1 Ru2 90.0 1_554 3 ?
Nd1 Nd1 Ru2 90.0 1_556 3 ?
Ga1 Nd1 Ru1 128.07(2) 7_665 . ?
Ga1 Nd1 Ru1 128.07(2) 7_664 . ?
Ga2 Nd1 Ru1 40.601(15) 1_554 . ?
Ga2 Nd1 Ru1 40.600(15) . . ?
Ga5 Nd1 Ru1 127.109(18) . . ?
Ga5 Nd1 Ru1 127.109(18) 1_554 . ?
Ga3 Nd1 Ru1 79.77(2) 1_554 . ?
Ga3 Nd1 Ru1 79.77(2) . . ?
Ga4 Nd1 Ru1 73.19(2) . . ?
Ga4 Nd1 Ru1 73.19(2) 1_554 . ?
Ga6 Nd1 Ru1 35.28(2) . . ?
Ga9 Nd1 Ru1 108.45(2) 3 . ?
Ga6 Nd1 Ru1 179.49(2) 7_665 . ?
Ga7 Nd1 Ru1 107.23(2) . . ?
Ga7 Nd1 Ru1 37.019(17) 3 . ?
Ru2 Nd1 Ru1 71.77(2) . . ?
Nd1 Nd1 Ru1 90.0 1_554 . ?
Nd1 Nd1 Ru1 90.0 1_556 . ?
Ru2 Nd1 Ru1 72.363(17) 3 . ?
Ga6 Ru1 Ga8 125.955(16) . . ?
Ga6 Ru1 Ga8 125.955(16) . 1_554 ?
Ga8 Ru1 Ga8 108.05(3) . 1_554 ?
Ga6 Ru1 Ga7 126.58(4) . 7_565 ?
Ga8 Ru1 Ga7 70.37(2) . 7_565 ?
Ga8 Ru1 Ga7 70.37(2) 1_554 7_565 ?
Ga6 Ru1 Ga7 123.35(5) . 3 ?
Ga8 Ru1 Ga7 70.29(2) . 3 ?
Ga8 Ru1 Ga7 70.29(2) 1_554 3 ?
Ga7 Ru1 Ga7 110.07(4) 7_565 3 ?
Ga6 Ru1 Ga5 70.42(3) . 7_564 ?
Ga8 Ru1 Ga5 145.86(4) . 7_564 ?
Ga8 Ru1 Ga5 65.46(2) 1_554 7_564 ?
Ga7 Ru1 Ga5 76.20(3) 7_565 7_564 ?
Ga7 Ru1 Ga5 129.81(2) 3 7_564 ?
Ga6 Ru1 Ga5 70.42(3) . 7_565 ?
Ga8 Ru1 Ga5 65.46(2) . 7_565 ?
Ga8 Ru1 Ga5 145.86(4) 1_554 7_565 ?
Ga7 Ru1 Ga5 76.20(3) 7_565 7_565 ?
Ga7 Ru1 Ga5 129.81(2) 3 7_565 ?
Ga5 Ru1 Ga5 100.34(4) 7_564 7_565 ?
Ga6 Ru1 Ga2 68.79(3) . . ?
Ga8 Ru1 Ga2 65.31(2) . . ?
Ga8 Ru1 Ga2 145.50(4) 1_554 . ?
Ga7 Ru1 Ga2 129.85(2) 7_565 . ?
Ga7 Ru1 Ga2 75.91(3) 3 . ?
Ga5 Ru1 Ga2 139.21(4) 7_564 . ?
Ga5 Ru1 Ga2 65.08(3) 7_565 . ?
Ga6 Ru1 Ga2 68.79(3) . 1_554 ?
Ga8 Ru1 Ga2 145.50(4) . 1_554 ?
Ga8 Ru1 Ga2 65.31(2) 1_554 1_554 ?
Ga7 Ru1 Ga2 129.85(2) 7_565 1_554 ?
Ga7 Ru1 Ga2 75.91(3) 3 1_554 ?
Ga5 Ru1 Ga2 65.08(3) 7_564 1_554 ?
Ga5 Ru1 Ga2 139.21(4) 7_565 1_554 ?
Ga2 Ru1 Ga2 100.22(4) . 1_554 ?
Ga6 Ru1 Ru1 178.31(5) . 5_565 ?
Ga8 Ru1 Ru1 54.027(16) . 5_565 ?
Ga8 Ru1 Ru1 54.027(16) 1_554 5_565 ?
Ga7 Ru1 Ru1 55.11(3) 7_565 5_565 ?
Ga7 Ru1 Ru1 54.96(3) 3 5_565 ?
Ga5 Ru1 Ru1 110.55(3) 7_564 5_565 ?
Ga5 Ru1 Ru1 110.55(3) 7_565 5_565 ?
Ga2 Ru1 Ru1 110.24(3) . 5_565 ?
Ga2 Ru1 Ru1 110.24(3) 1_554 5_565 ?
Ga6 Ru1 Ru1 90.0 . 1_556 ?
Ga8 Ru1 Ru1 35.973(16) . 1_556 ?
Ga8 Ru1 Ru1 144.027(16) 1_554 1_556 ?
Ga7 Ru1 Ru1 90.0 7_565 1_556 ?
Ga7 Ru1 Ru1 90.0 3 1_556 ?
Ga5 Ru1 Ru1 140.17(2) 7_564 1_556 ?
Ga5 Ru1 Ru1 39.83(2) 7_565 1_556 ?
Ga2 Ru1 Ru1 39.89(2) . 1_556 ?
Ga2 Ru1 Ru1 140.11(2) 1_554 1_556 ?
Ru1 Ru1 Ru1 90.0 5_565 1_556 ?
Ga6 Ru1 Ru1 90.0 . 1_554 ?
Ga8 Ru1 Ru1 144.027(16) . 1_554 ?
Ga8 Ru1 Ru1 35.973(16) 1_554 1_554 ?
Ga7 Ru1 Ru1 90.0 7_565 1_554 ?
Ga7 Ru1 Ru1 90.0 3 1_554 ?
Ga5 Ru1 Ru1 39.83(2) 7_564 1_554 ?
Ga5 Ru1 Ru1 140.17(2) 7_565 1_554 ?
Ga2 Ru1 Ru1 140.11(2) . 1_554 ?
Ga2 Ru1 Ru1 39.89(2) 1_554 1_554 ?
Ru1 Ru1 Ru1 90.0 5_565 1_554 ?
Ru1 Ru1 Ru1 180.0 1_556 1_554 ?
Ga6 Ru1 Nd1 52.38(3) . . ?
Ga8 Ru1 Nd1 110.163(18) . . ?
Ga8 Ru1 Nd1 110.163(18) 1_554 . ?
Ga7 Ru1 Nd1 178.96(4) 7_565 . ?
Ga7 Ru1 Nd1 70.97(3) 3 . ?
Ga5 Ru1 Nd1 103.17(3) 7_564 . ?
Ga5 Ru1 Nd1 103.17(3) 7_565 . ?
Ga2 Ru1 Nd1 50.19(2) . . ?
Ga2 Ru1 Nd1 50.19(2) 1_554 . ?
Ru1 Ru1 Nd1 125.93(4) 5_565 . ?
Ru1 Ru1 Nd1 90.0 1_556 . ?
Ru1 Ru1 Nd1 90.0 1_554 . ?
Ga6 Ru1 Nd1 56.00(3) . 7_565 ?
Ga8 Ru1 Nd1 110.04(2) . 7_565 ?
Ga8 Ru1 Nd1 110.04(2) 1_554 7_565 ?
Ga7 Ru1 Nd1 70.58(3) 7_565 7_565 ?
Ga7 Ru1 Nd1 179.36(4) 3 7_565 ?
Ga5 Ru1 Nd1 50.21(2) 7_564 7_565 ?
Ga5 Ru1 Nd1 50.21(2) 7_565 7_565 ?
Ga2 Ru1 Nd1 103.70(3) . 7_565 ?
Ga2 Ru1 Nd1 103.70(3) 1_554 7_565 ?
Ru1 Ru1 Nd1 125.68(4) 5_565 7_565 ?
Ru1 Ru1 Nd1 90.0 1_556 7_565 ?
Ru1 Ru1 Nd1 90.000(1) 1_554 7_565 ?
Nd1 Ru1 Nd1 108.38(2) . 7_565 ?
Ga6 Ru1 Ga3 91.66(3) . 7_564 ?
Ga8 Ru1 Ga3 112.00(3) . 7_564 ?
Ga8 Ru1 Ga3 67.799(18) 1_554 7_564 ?
Ga7 Ru1 Ga3 43.30(2) 7_565 7_564 ?
Ga7 Ru1 Ga3 136.33(3) 3 7_564 ?
Ga5 Ru1 Ga3 33.87(2) 7_564 7_564 ?
Ga5 Ru1 Ga3 83.32(3) 7_565 7_564 ?
Ga2 Ru1 Ga3 146.69(3) . 7_564 ?
Ga2 Ru1 Ga3 97.03(3) 1_554 7_564 ?
Ru1 Ru1 Ga3 89.84(3) 5_565 7_564 ?
Ru1 Ru1 Ga3 117.702(11) 1_556 7_564 ?
Ru1 Ru1 Ga3 62.298(11) 1_554 7_564 ?
Nd1 Ru1 Ga3 135.93(2) . 7_564 ?
Nd1 Ru1 Ga3 44.151(15) 7_565 7_564 ?
Ga6 Ru1 Ga3 91.66(3) . 7_565 ?
Ga8 Ru1 Ga3 67.799(17) . 7_565 ?
Ga8 Ru1 Ga3 112.00(3) 1_554 7_565 ?
Ga7 Ru1 Ga3 43.30(2) 7_565 7_565 ?
Ga7 Ru1 Ga3 136.33(3) 3 7_565 ?
Ga5 Ru1 Ga3 83.32(3) 7_564 7_565 ?
Ga5 Ru1 Ga3 33.87(2) 7_565 7_565 ?
Ga2 Ru1 Ga3 97.03(3) . 7_565 ?
Ga2 Ru1 Ga3 146.69(3) 1_554 7_565 ?
Ru1 Ru1 Ga3 89.84(3) 5_565 7_565 ?
Ru1 Ru1 Ga3 62.298(10) 1_556 7_565 ?
Ru1 Ru1 Ga3 117.702(10) 1_554 7_565 ?
Nd1 Ru1 Ga3 135.93(2) . 7_565 ?
Nd1 Ru1 Ga3 44.151(14) 7_565 7_565 ?
Ga3 Ru1 Ga3 55.40(2) 7_564 7_565 ?
Ga6 Ru1 Ga4 88.46(3) . . ?
Ga8 Ru1 Ga4 67.996(19) . . ?
Ga8 Ru1 Ga4 112.06(2) 1_554 . ?
Ga7 Ru1 Ga4 136.66(3) 7_565 . ?
Ga7 Ru1 Ga4 43.53(2) 3 . ?
Ga5 Ru1 Ga4 146.14(3) 7_564 . ?
Ga5 Ru1 Ga4 96.80(2) 7_565 . ?
Ga2 Ru1 Ga4 33.45(2) . . ?
Ga2 Ru1 Ga4 82.93(3) 1_554 . ?
Ru1 Ru1 Ga4 90.04(3) 5_565 . ?
Ru1 Ru1 Ga4 62.385(10) 1_556 . ?
Ru1 Ru1 Ga4 117.614(10) 1_554 . ?
Nd1 Ru1 Ga4 44.115(17) . . ?
Nd1 Ru1 Ga4 135.993(19) 7_565 . ?
Ga3 Ru1 Ga4 179.86(2) 7_564 . ?
Ga3 Ru1 Ga4 124.683(17) 7_565 . ?
Ga6 Ru1 Ga4 88.46(3) . 1_554 ?
Ga8 Ru1 Ga4 112.06(3) . 1_554 ?
Ga8 Ru1 Ga4 67.996(19) 1_554 1_554 ?
Ga7 Ru1 Ga4 136.66(3) 7_565 1_554 ?
Ga7 Ru1 Ga4 43.53(2) 3 1_554 ?
Ga5 Ru1 Ga4 96.80(2) 7_564 1_554 ?
Ga5 Ru1 Ga4 146.14(3) 7_565 1_554 ?
Ga2 Ru1 Ga4 82.93(3) . 1_554 ?
Ga2 Ru1 Ga4 33.45(2) 1_554 1_554 ?
Ru1 Ru1 Ga4 90.04(3) 5_565 1_554 ?
Ru1 Ru1 Ga4 117.614(11) 1_556 1_554 ?
Ru1 Ru1 Ga4 62.385(10) 1_554 1_554 ?
Nd1 Ru1 Ga4 44.115(17) . 1_554 ?
Nd1 Ru1 Ga4 135.993(19) 7_565 1_554 ?
Ga3 Ru1 Ga4 124.683(17) 7_564 1_554 ?
Ga3 Ru1 Ga4 179.86(2) 7_565 1_554 ?
Ga4 Ru1 Ga4 55.23(2) . 1_554 ?
Ga6 Ru1 Ga1 34.34(2) . 1_554 ?
Ga8 Ru1 Ga1 149.05(2) . 1_554 ?
Ga8 Ru1 Ga1 97.102(19) 1_554 1_554 ?
Ga7 Ru1 Ga1 102.87(3) 7_565 1_554 ?
Ga7 Ru1 Ga1 137.23(3) 3 1_554 ?
Ga5 Ru1 Ga1 36.09(2) 7_564 1_554 ?
Ga5 Ru1 Ga1 83.60(3) 7_565 1_554 ?
Ga2 Ru1 Ga1 103.11(3) . 1_554 ?
Ga2 Ru1 Ga1 62.03(3) 1_554 1_554 ?
Ru1 Ru1 Ga1 146.64(2) 5_565 1_554 ?
Ru1 Ru1 Ga1 116.968(10) 1_556 1_554 ?
Ru1 Ru1 Ga1 63.032(10) 1_554 1_554 ?
Nd1 Ru1 Ga1 76.206(18) . 1_554 ?
Nd1 Ru1 Ga1 42.290(15) 7_565 1_554 ?
Ga3 Ru1 Ga1 61.070(18) 7_564 1_554 ?
Ga3 Ru1 Ga1 86.44(2) 7_565 1_554 ?
Ga4 Ru1 Ga1 119.01(2) . 1_554 ?
Ga4 Ru1 Ga1 93.705(19) 1_554 1_554 ?
Ga6 Ru1 Ga1 34.34(2) . . ?
Ga8 Ru1 Ga1 97.10(2) . . ?
Ga8 Ru1 Ga1 149.05(2) 1_554 . ?
Ga7 Ru1 Ga1 102.87(3) 7_565 . ?
Ga7 Ru1 Ga1 137.23(3) 3 . ?
Ga5 Ru1 Ga1 83.60(3) 7_564 . ?
Ga5 Ru1 Ga1 36.09(2) 7_565 . ?
Ga2 Ru1 Ga1 62.03(3) . . ?
Ga2 Ru1 Ga1 103.11(3) 1_554 . ?
Ru1 Ru1 Ga1 146.65(2) 5_565 . ?
Ru1 Ru1 Ga1 63.032(10) 1_556 . ?
Ru1 Ru1 Ga1 116.968(10) 1_554 . ?
Nd1 Ru1 Ga1 76.206(18) . . ?
Nd1 Ru1 Ga1 42.290(15) 7_565 . ?
Ga3 Ru1 Ga1 86.44(2) 7_564 . ?
Ga3 Ru1 Ga1 61.070(18) 7_565 . ?
Ga4 Ru1 Ga1 93.704(19) . . ?
Ga4 Ru1 Ga1 119.01(2) 1_554 . ?
Ga1 Ru1 Ga1 53.94(2) 1_554 . ?
Ga9 Ru2 Ga6 109.55(4) . . ?
Ga9 Ru2 Ga7 126.06(4) . . ?
Ga6 Ru2 Ga7 124.39(4) . . ?
Ga9 Ru2 Ga3 127.90(2) . . ?
Ga6 Ru2 Ga3 71.88(3) . . ?
Ga7 Ru2 Ga3 74.28(3) . . ?
Ga9 Ru2 Ga3 127.90(2) . 1_554 ?
Ga6 Ru2 Ga3 71.88(3) . 1_554 ?
Ga7 Ru2 Ga3 74.28(3) . 1_554 ?
Ga3 Ru2 Ga3 102.73(4) . 1_554 ?
Ga9 Ru2 Ga4 72.27(3) . 3_545 ?
Ga6 Ru2 Ga4 128.05(2) . 3_545 ?
Ga7 Ru2 Ga4 74.80(3) . 3_545 ?
Ga3 Ru2 Ga4 149.08(4) . 3_545 ?
Ga3 Ru2 Ga4 68.81(3) 1_554 3_545 ?
Ga9 Ru2 Ga4 72.27(3) . 3_546 ?
Ga6 Ru2 Ga4 128.05(2) . 3_546 ?
Ga7 Ru2 Ga4 74.80(3) . 3_546 ?
Ga3 Ru2 Ga4 68.81(3) . 3_546 ?
Ga3 Ru2 Ga4 149.08(4) 1_554 3_546 ?
Ga4 Ru2 Ga4 102.61(4) 3_545 3_546 ?
Ga9 Ru2 Ga1 67.66(3) . . ?
Ga6 Ru2 Ga1 68.40(3) . . ?
Ga7 Ru2 Ga1 130.445(19) . . ?
Ga3 Ru2 Ga1 65.18(3) . . ?
Ga3 Ru2 Ga1 140.27(4) 1_554 . ?
Ga4 Ru2 Ga1 139.92(4) 3_545 . ?
Ga4 Ru2 Ga1 64.99(3) 3_546 . ?
Ga9 Ru2 Ga1 67.66(3) . 1_554 ?
Ga6 Ru2 Ga1 68.40(3) . 1_554 ?
Ga7 Ru2 Ga1 130.45(2) . 1_554 ?
Ga3 Ru2 Ga1 140.27(4) . 1_554 ?
Ga3 Ru2 Ga1 65.18(3) 1_554 1_554 ?
Ga4 Ru2 Ga1 64.99(3) 3_545 1_554 ?
Ga4 Ru2 Ga1 139.92(4) 3_546 1_554 ?
Ga1 Ru2 Ga1 99.11(4) . 1_554 ?
Ga9 Ru2 Nd1 162.25(2) . . ?
Ga6 Ru2 Nd1 52.70(3) . . ?
Ga7 Ru2 Nd1 71.70(3) . . ?
Ga3 Ru2 Nd1 51.75(2) . . ?
Ga3 Ru2 Nd1 51.75(2) 1_554 . ?
Ga4 Ru2 Nd1 117.16(3) 3_545 . ?
Ga4 Ru2 Nd1 117.16(3) 3_546 . ?
Ga1 Ru2 Nd1 101.64(3) . . ?
Ga1 Ru2 Nd1 101.64(3) 1_554 . ?
Ga9 Ru2 Ru2 90.0 . 1_556 ?
Ga6 Ru2 Ru2 90.0 . 1_556 ?
Ga7 Ru2 Ru2 90.0 . 1_556 ?
Ga3 Ru2 Ru2 38.63(2) . 1_556 ?
Ga3 Ru2 Ru2 141.36(2) 1_554 1_556 ?
Ga4 Ru2 Ru2 141.30(2) 3_545 1_556 ?
Ga4 Ru2 Ru2 38.69(2) 3_546 1_556 ?
Ga1 Ru2 Ru2 40.445(19) . 1_556 ?
Ga1 Ru2 Ru2 139.556(19) 1_554 1_556 ?
Nd1 Ru2 Ru2 90.0 . 1_556 ?
Ga9 Ru2 Ru2 90.0 . 1_554 ?
Ga6 Ru2 Ru2 90.0 . 1_554 ?
Ga7 Ru2 Ru2 90.0 . 1_554 ?
Ga3 Ru2 Ru2 141.37(2) . 1_554 ?
Ga3 Ru2 Ru2 38.64(2) 1_554 1_554 ?
Ga4 Ru2 Ru2 38.69(2) 3_545 1_554 ?
Ga4 Ru2 Ru2 141.30(2) 3_546 1_554 ?
Ga1 Ru2 Ru2 139.56(2) . 1_554 ?
Ga1 Ru2 Ru2 40.45(2) 1_554 1_554 ?
Nd1 Ru2 Ru2 90.0 . 1_554 ?
Ru2 Ru2 Ru2 180.0 1_556 1_554 ?
Ga9 Ru2 Nd1 54.195(16) . 3_545 ?
Ga6 Ru2 Nd1 163.74(3) . 3_545 ?
Ga7 Ru2 Nd1 71.86(3) . 3_545 ?
Ga3 Ru2 Nd1 116.75(2) . 3_545 ?
Ga3 Ru2 Nd1 116.76(2) 1_554 3_545 ?
Ga4 Ru2 Nd1 51.61(2) 3_545 3_545 ?
Ga4 Ru2 Nd1 51.61(2) 3_546 3_545 ?
Ga1 Ru2 Nd1 101.76(3) . 3_545 ?
Ga1 Ru2 Nd1 101.76(2) 1_554 3_545 ?
Nd1 Ru2 Nd1 143.560(19) . 3_545 ?
Ru2 Ru2 Nd1 90.0 1_556 3_545 ?
Ru2 Ru2 Nd1 90.0 1_554 3_545 ?
Ga9 Ru2 Nd1 53.820(19) . 7_565 ?
Ga6 Ru2 Nd1 55.73(3) . 7_565 ?
Ga7 Ru2 Nd1 179.88(3) . 7_565 ?
Ga3 Ru2 Nd1 105.79(3) . 7_565 ?
Ga3 Ru2 Nd1 105.79(3) 1_554 7_565 ?
Ga4 Ru2 Nd1 105.12(3) 3_545 7_565 ?
Ga4 Ru2 Nd1 105.12(3) 3_546 7_565 ?
Ga1 Ru2 Nd1 49.56(2) . 7_565 ?
Ga1 Ru2 Nd1 49.555(19) 1_554 7_565 ?
Nd1 Ru2 Nd1 108.42(2) . 7_565 ?
Ru2 Ru2 Nd1 90.0 1_556 7_565 ?
Ru2 Ru2 Nd1 90.0 1_554 7_565 ?
Nd1 Ru2 Nd1 108.016(17) 3_545 7_565 ?
Ga9 Ru2 Ga2 88.80(2) . 3_545 ?
Ga6 Ru2 Ga2 147.63(2) . 3_545 ?
Ga7 Ru2 Ga2 45.07(2) . 3_545 ?
Ga3 Ru2 Ga2 118.04(3) . 3_545 ?
Ga3 Ru2 Ga2 75.81(3) 1_554 3_545 ?
Ga4 Ru2 Ga2 31.90(2) 3_545 3_545 ?
Ga4 Ru2 Ga2 82.28(3) 3_546 3_545 ?
Ga1 Ru2 Ga2 143.87(3) . 3_545 ?
Ga1 Ru2 Ga2 96.36(2) 1_554 3_545 ?
Nd1 Ru2 Ga2 106.92(2) . 3_545 ?
Ru2 Ru2 Ga2 117.246(10) 1_556 3_545 ?
Ru2 Ru2 Ga2 62.752(9) 1_554 3_545 ?
Nd1 Ru2 Ga2 42.854(15) 3_545 3_545 ?
Nd1 Ru2 Ga2 134.832(17) 7_565 3_545 ?
Ga9 Ru2 Ga2 88.80(2) . 3_546 ?
Ga6 Ru2 Ga2 147.63(2) . 3_546 ?
Ga7 Ru2 Ga2 45.07(2) . 3_546 ?
Ga3 Ru2 Ga2 75.81(3) . 3_546 ?
Ga3 Ru2 Ga2 118.04(3) 1_554 3_546 ?
Ga4 Ru2 Ga2 82.28(3) 3_545 3_546 ?
Ga4 Ru2 Ga2 31.90(2) 3_546 3_546 ?
Ga1 Ru2 Ga2 96.36(2) . 3_546 ?
Ga1 Ru2 Ga2 143.87(3) 1_554 3_546 ?
Nd1 Ru2 Ga2 106.92(2) . 3_546 ?
Ru2 Ru2 Ga2 62.753(9) 1_556 3_546 ?
Ru2 Ru2 Ga2 117.246(10) 1_554 3_546 ?
Nd1 Ru2 Ga2 42.854(15) 3_545 3_546 ?
Nd1 Ru2 Ga2 134.832(17) 7_565 3_546 ?
Ga2 Ru2 Ga2 54.494(19) 3_545 3_546 ?
Ga9 Ru2 Ga5 148.456(16) . . ?
Ga6 Ru2 Ga5 87.51(3) . . ?
Ga7 Ru2 Ga5 44.85(2) . . ?
Ga3 Ru2 Ga5 31.69(2) . . ?
Ga3 Ru2 Ga5 82.03(3) 1_554 . ?
Ga4 Ru2 Ga5 118.38(3) 3_545 . ?
Ga4 Ru2 Ga5 76.33(3) 3_546 . ?
Ga1 Ru2 Ga5 96.42(3) . . ?
Ga1 Ru2 Ga5 143.69(3) 1_554 . ?
Nd1 Ru2 Ga5 42.827(14) . . ?
Ru2 Ru2 Ga5 62.874(10) 1_556 . ?
Ru2 Ru2 Ga5 117.125(10) 1_554 . ?
Nd1 Ru2 Ga5 106.889(18) 3_545 . ?
Nd1 Ru2 Ga5 135.25(2) 7_565 . ?
Ga2 Ru2 Ga5 89.92(2) 3_545 . ?
Ga2 Ru2 Ga5 65.24(2) 3_546 . ?
Ga9 Ru2 Ga5 148.456(16) . 1_554 ?
Ga6 Ru2 Ga5 87.51(3) . 1_554 ?
Ga7 Ru2 Ga5 44.85(2) . 1_554 ?
Ga3 Ru2 Ga5 82.03(3) . 1_554 ?
Ga3 Ru2 Ga5 31.69(2) 1_554 1_554 ?
Ga4 Ru2 Ga5 76.33(3) 3_545 1_554 ?
Ga4 Ru2 Ga5 118.38(3) 3_546 1_554 ?
Ga1 Ru2 Ga5 143.69(3) . 1_554 ?
Ga1 Ru2 Ga5 96.42(3) 1_554 1_554 ?
Nd1 Ru2 Ga5 42.827(14) . 1_554 ?
Ru2 Ru2 Ga5 117.124(10) 1_556 1_554 ?
Ru2 Ru2 Ga5 62.874(10) 1_554 1_554 ?
Nd1 Ru2 Ga5 106.889(18) 3_545 1_554 ?
Nd1 Ru2 Ga5 135.25(2) 7_565 1_554 ?
Ga2 Ru2 Ga5 65.24(2) 3_545 1_554 ?
Ga2 Ru2 Ga5 89.92(2) 3_546 1_554 ?
Ga5 Ru2 Ga5 54.250(19) . 1_554 ?
Ga9 Ru2 Ga1 33.194(12) . 5 ?
Ga6 Ru2 Ga1 124.98(3) . 5 ?
Ga7 Ru2 Ga1 103.95(3) . 5 ?
Ga3 Ru2 Ga1 154.25(2) . 5 ?
Ga3 Ru2 Ga1 101.36(2) 1_554 5 ?
Ga4 Ru2 Ga1 39.08(2) 3_545 5 ?
Ga4 Ru2 Ga1 85.81(3) 3_546 5 ?
Ga1 Ru2 Ga1 100.85(3) . 5 ?
Ga1 Ru2 Ga1 60.17(3) 1_554 5 ?
Nd1 Ru2 Ga1 153.106(10) . 5 ?
Ru2 Ru2 Ga1 116.774(9) 1_556 5 ?
Ru2 Ru2 Ga1 63.227(9) 1_554 5 ?
Nd1 Ru2 Ga1 42.106(15) 3_545 5 ?
Nd1 Ru2 Ga1 75.95(2) 7_565 5 ?
Ga2 Ru2 Ga1 59.98(2) 3_545 5 ?
Ga2 Ru2 Ga1 84.96(2) 3_546 5 ?
Ga5 Ru2 Ga1 147.01(2) . 5 ?
Ga5 Ru2 Ga1 115.339(18) 1_554 5 ?
Ga9 Ru2 Ga1 33.194(12) . 5_556 ?
Ga6 Ru2 Ga1 124.98(3) . 5_556 ?
Ga7 Ru2 Ga1 103.95(3) . 5_556 ?
Ga3 Ru2 Ga1 101.36(2) . 5_556 ?
Ga3 Ru2 Ga1 154.25(2) 1_554 5_556 ?
Ga4 Ru2 Ga1 85.81(3) 3_545 5_556 ?
Ga4 Ru2 Ga1 39.08(2) 3_546 5_556 ?
Ga1 Ru2 Ga1 60.17(3) . 5_556 ?
Ga1 Ru2 Ga1 100.85(3) 1_554 5_556 ?
Nd1 Ru2 Ga1 153.106(10) . 5_556 ?
Ru2 Ru2 Ga1 63.227(9) 1_556 5_556 ?
Ru2 Ru2 Ga1 116.774(9) 1_554 5_556 ?
Nd1 Ru2 Ga1 42.106(15) 3_545 5_556 ?
Nd1 Ru2 Ga1 75.95(2) 7_565 5_556 ?
Ga2 Ru2 Ga1 84.96(2) 3_545 5_556 ?
Ga2 Ru2 Ga1 59.98(2) 3_546 5_556 ?
Ga5 Ru2 Ga1 115.339(18) . 5_556 ?
Ga5 Ru2 Ga1 147.01(2) 1_554 5_556 ?
Ga1 Ru2 Ga1 53.547(19) 5 5_556 ?
Ru2 Ga1 Ru2 99.11(4) . 1_556 ?
Ru2 Ga1 Ga5 112.72(3) . 7_565 ?
Ru2 Ga1 Ga5 112.72(3) 1_556 7_565 ?
Ru2 Ga1 Ga9 51.539(19) . . ?
Ru2 Ga1 Ga9 118.12(4) 1_556 . ?
Ga5 Ga1 Ga9 128.34(2) 7_565 . ?
Ru2 Ga1 Ga9 118.12(4) . 1_556 ?
Ru2 Ga1 Ga9 51.539(19) 1_556 1_556 ?
Ga5 Ga1 Ga9 128.34(2) 7_565 1_556 ?
Ga9 Ga1 Ga9 91.83(3) . 1_556 ?
Ru2 Ga1 Ga4 56.37(2) . 3_546 ?
Ru2 Ga1 Ga4 56.37(2) 1_556 3_546 ?
Ga5 Ga1 Ga4 157.92(4) 7_565 3_546 ?
Ga9 Ga1 Ga4 62.85(2) . 3_546 ?
Ga9 Ga1 Ga4 62.85(2) 1_556 3_546 ?
Ru2 Ga1 Ga3 56.24(2) . . ?
Ru2 Ga1 Ga3 56.24(2) 1_556 . ?
Ga5 Ga1 Ga3 95.47(4) 7_565 . ?
Ga9 Ga1 Ga3 104.74(3) . . ?
Ga9 Ga1 Ga3 104.74(3) 1_556 . ?
Ga4 Ga1 Ga3 62.45(3) 3_546 . ?
Ru2 Ga1 Ga6 51.52(3) . . ?
Ru2 Ga1 Ga6 117.23(4) 1_556 . ?
Ga5 Ga1 Ga6 61.23(3) 7_565 . ?
Ga9 Ga1 Ga6 87.20(2) . . ?
Ga9 Ga1 Ga6 166.02(4) 1_556 . ?
Ga4 Ga1 Ga6 104.63(3) 3_546 . ?
Ga3 Ga1 Ga6 62.19(3) . . ?
Ru2 Ga1 Ga6 117.23(4) . 1_556 ?
Ru2 Ga1 Ga6 51.52(3) 1_556 1_556 ?
Ga5 Ga1 Ga6 61.22(3) 7_565 1_556 ?
Ga9 Ga1 Ga6 166.02(4) . 1_556 ?
Ga9 Ga1 Ga6 87.20(2) 1_556 1_556 ?
Ga4 Ga1 Ga6 104.63(3) 3_546 1_556 ?
Ga3 Ga1 Ga6 62.19(3) . 1_556 ?
Ga6 Ga1 Ga6 90.38(4) . 1_556 ?
Ru2 Ga1 Ga4 112.54(3) . 7_565 ?
Ru2 Ga1 Ga4 112.54(3) 1_556 7_565 ?
Ga5 Ga1 Ga4 107.24(4) 7_565 7_565 ?
Ga9 Ga1 Ga4 61.00(2) . 7_565 ?
Ga9 Ga1 Ga4 61.00(2) 1_556 7_565 ?
Ga4 Ga1 Ga4 94.84(4) 3_546 7_565 ?
Ga3 Ga1 Ga4 157.29(4) . 7_565 ?
Ga6 Ga1 Ga4 129.37(3) . 7_565 ?
Ga6 Ga1 Ga4 129.37(3) 1_556 7_565 ?
Ru2 Ga1 Nd1 89.63(2) . 7_565 ?
Ru2 Ga1 Nd1 171.25(3) 1_556 7_565 ?
Ga5 Ga1 Nd1 63.58(2) 7_565 7_565 ?
Ga9 Ga1 Nd1 67.272(17) . 7_565 ?
Ga9 Ga1 Nd1 123.55(3) 1_556 7_565 ?
Ga4 Ga1 Nd1 129.98(2) 3_546 7_565 ?
Ga3 Ga1 Nd1 130.68(2) . 7_565 ?
Ga6 Ga1 Nd1 68.73(3) . 7_565 ?
Ga6 Ga1 Nd1 124.37(4) 1_556 7_565 ?
Ga4 Ga1 Nd1 63.08(2) 7_565 7_565 ?
Ru2 Ga1 Nd1 171.25(3) . 7_566 ?
Ru2 Ga1 Nd1 89.63(2) 1_556 7_566 ?
Ga5 Ga1 Nd1 63.58(2) 7_565 7_566 ?
Ga9 Ga1 Nd1 123.55(3) . 7_566 ?
Ga9 Ga1 Nd1 67.272(17) 1_556 7_566 ?
Ga4 Ga1 Nd1 129.98(2) 3_546 7_566 ?
Ga3 Ga1 Nd1 130.68(2) . 7_566 ?
Ga6 Ga1 Nd1 124.37(4) . 7_566 ?
Ga6 Ga1 Nd1 68.73(3) 1_556 7_566 ?
Ga4 Ga1 Nd1 63.08(2) 7_565 7_566 ?
Nd1 Ga1 Nd1 81.63(3) 7_565 7_566 ?
Ru2 Ga1 Ga1 83.78(3) . 5_556 ?
Ru2 Ga1 Ga1 83.78(3) 1_556 5_556 ?
Ga5 Ga1 Ga1 153.07(5) 7_565 5_556 ?
Ga9 Ga1 Ga1 45.914(16) . 5_556 ?
Ga9 Ga1 Ga1 45.914(16) 1_556 5_556 ?
Ga4 Ga1 Ga1 49.01(3) 3_546 5_556 ?
Ga3 Ga1 Ga1 111.46(4) . 5_556 ?
Ga6 Ga1 Ga1 131.48(3) . 5_556 ?
Ga6 Ga1 Ga1 131.48(3) 1_556 5_556 ?
Ga4 Ga1 Ga1 45.83(3) 7_565 5_556 ?
Nd1 Ga1 Ga1 96.86(3) 7_565 5_556 ?
Nd1 Ga1 Ga1 96.86(3) 7_566 5_556 ?
Ru2 Ga1 Ga2 84.23(3) . . ?
Ru2 Ga1 Ga2 84.23(3) 1_556 . ?
Ga5 Ga1 Ga2 45.46(3) 7_565 . ?
Ga9 Ga1 Ga2 131.274(18) . . ?
Ga9 Ga1 Ga2 131.274(18) 1_556 . ?
Ga4 Ga1 Ga2 112.46(4) 3_546 . ?
Ga3 Ga1 Ga2 50.01(3) . . ?
Ga6 Ga1 Ga2 45.21(2) . . ?
Ga6 Ga1 Ga2 45.21(2) 1_556 . ?
Ga4 Ga1 Ga2 152.70(4) 7_565 . ?
Nd1 Ga1 Ga2 97.14(3) 7_565 . ?
Nd1 Ga1 Ga2 97.14(3) 7_566 . ?
Ga1 Ga1 Ga2 161.47(4) 5_556 . ?
Ru2 Ga1 Ga1 139.556(19) . 1_556 ?
Ru2 Ga1 Ga1 40.446(19) 1_556 1_556 ?
Ga5 Ga1 Ga1 90.0 7_565 1_556 ?
Ga9 Ga1 Ga1 135.913(16) . 1_556 ?
Ga9 Ga1 Ga1 44.086(16) 1_556 1_556 ?
Ga4 Ga1 Ga1 90.0 3_546 1_556 ?
Ga3 Ga1 Ga1 90.0 . 1_556 ?
Ga6 Ga1 Ga1 135.19(2) . 1_556 ?
Ga6 Ga1 Ga1 44.81(2) 1_556 1_556 ?
Ga4 Ga1 Ga1 90.0 7_565 1_556 ?
Nd1 Ga1 Ga1 130.814(15) 7_565 1_556 ?
Nd1 Ga1 Ga1 49.185(15) 7_566 1_556 ?
Ga1 Ga1 Ga1 90.0 5_556 1_556 ?
Ga2 Ga1 Ga1 90.0 . 1_556 ?
Ru2 Ga1 Ga1 40.45(2) . 1_554 ?
Ru2 Ga1 Ga1 139.555(19) 1_556 1_554 ?
Ga5 Ga1 Ga1 90.0 7_565 1_554 ?
Ga9 Ga1 Ga1 44.086(16) . 1_554 ?
Ga9 Ga1 Ga1 135.913(16) 1_556 1_554 ?
Ga4 Ga1 Ga1 90.0 3_546 1_554 ?
Ga3 Ga1 Ga1 90.0 . 1_554 ?
Ga6 Ga1 Ga1 44.81(2) . 1_554 ?
Ga6 Ga1 Ga1 135.19(2) 1_556 1_554 ?
Ga4 Ga1 Ga1 90.0 7_565 1_554 ?
Nd1 Ga1 Ga1 49.185(15) 7_565 1_554 ?
Nd1 Ga1 Ga1 130.814(15) 7_566 1_554 ?
Ga1 Ga1 Ga1 90.0 5_556 1_554 ?
Ga2 Ga1 Ga1 90.0 . 1_554 ?
Ga1 Ga1 Ga1 180.00(5) 1_556 1_554 ?
Ru2 Ga1 Ga2 127.70(2) . 7_565 ?
Ru2 Ga1 Ga2 127.70(2) 1_556 7_565 ?
Ga5 Ga1 Ga2 72.97(3) 7_565 7_565 ?
Ga9 Ga1 Ga2 83.13(2) . 7_565 ?
Ga9 Ga1 Ga2 83.13(2) 1_556 7_565 ?
Ga4 Ga1 Ga2 129.11(4) 3_546 7_565 ?
Ga3 Ga1 Ga2 168.44(4) . 7_565 ?
Ga6 Ga1 Ga2 110.56(3) . 7_565 ?
Ga6 Ga1 Ga2 110.56(3) 1_556 7_565 ?
Ga4 Ga1 Ga2 34.27(2) 7_565 7_565 ?
Nd1 Ga1 Ga2 44.301(16) 7_565 7_565 ?
Nd1 Ga1 Ga2 44.301(16) 7_566 7_565 ?
Ga1 Ga1 Ga2 80.10(3) 5_556 7_565 ?
Ga2 Ga1 Ga2 118.43(3) . 7_565 ?
Ga1 Ga1 Ga2 90.0 1_556 7_565 ?
Ga1 Ga1 Ga2 90.0 1_554 7_565 ?
Ru2 Ga1 Ru1 79.08(2) . . ?
Ru2 Ga1 Ru1 120.06(3) 1_556 . ?
Ga5 Ga1 Ru1 33.640(17) 7_565 . ?
Ga9 Ga1 Ru1 106.913(18) . . ?
Ga9 Ga1 Ru1 160.46(2) 1_556 . ?
Ga4 Ga1 Ru1 130.68(3) 3_546 . ?
Ga3 Ga1 Ru1 76.27(3) . . ?
Ga6 Ga1 Ru1 27.59(2) . . ?
Ga6 Ga1 Ru1 75.95(3) 1_556 . ?
Ga4 Ga1 Ru1 123.41(3) 7_565 . ?
Nd1 Ga1 Ru1 61.827(18) 7_565 . ?
Nd1 Ga1 Ru1 96.93(3) 7_566 . ?
Ga1 Ga1 Ru1 152.418(13) 5_556 . ?
Ga2 Ga1 Ru1 35.837(16) . . ?
Ga1 Ga1 Ru1 116.968(10) 1_556 . ?
Ga1 Ga1 Ru1 63.032(10) 1_554 . ?
Ga2 Ga1 Ru1 93.46(2) 7_565 . ?
Ru2 Ga1 Ru1 120.06(3) . 1_556 ?
Ru2 Ga1 Ru1 79.08(2) 1_556 1_556 ?
Ga5 Ga1 Ru1 33.640(17) 7_565 1_556 ?
Ga9 Ga1 Ru1 160.46(2) . 1_556 ?
Ga9 Ga1 Ru1 106.914(19) 1_556 1_556 ?
Ga4 Ga1 Ru1 130.68(3) 3_546 1_556 ?
Ga3 Ga1 Ru1 76.27(3) . 1_556 ?
Ga6 Ga1 Ru1 75.95(3) . 1_556 ?
Ga6 Ga1 Ru1 27.59(2) 1_556 1_556 ?
Ga4 Ga1 Ru1 123.41(3) 7_565 1_556 ?
Nd1 Ga1 Ru1 96.93(3) 7_565 1_556 ?
Nd1 Ga1 Ru1 61.827(18) 7_566 1_556 ?
Ga1 Ga1 Ru1 152.418(13) 5_556 1_556 ?
Ga2 Ga1 Ru1 35.837(15) . 1_556 ?
Ga1 Ga1 Ru1 63.032(10) 1_556 1_556 ?
Ga1 Ga1 Ru1 116.968(10) 1_554 1_556 ?
Ga2 Ga1 Ru1 93.46(2) 7_565 1_556 ?
Ru1 Ga1 Ru1 53.94(2) . 1_556 ?
Ru2 Ga1 Ga3 127.41(2) . 7_565 ?
Ru2 Ga1 Ga3 127.41(2) 1_556 7_565 ?
Ga5 Ga1 Ga3 32.91(2) 7_565 7_565 ?
Ga9 Ga1 Ga3 110.46(2) . 7_565 ?
Ga9 Ga1 Ga3 110.46(2) 1_556 7_565 ?
Ga4 Ga1 Ga3 169.17(4) 3_546 7_565 ?
Ga3 Ga1 Ga3 128.39(3) . 7_565 ?
Ga6 Ga1 Ga3 82.85(3) . 7_565 ?
Ga6 Ga1 Ga3 82.85(3) 1_556 7_565 ?
Ga4 Ga1 Ga3 74.32(3) 7_565 7_565 ?
Nd1 Ga1 Ga3 45.072(16) 7_565 7_565 ?
Nd1 Ga1 Ga3 45.072(16) 7_566 7_565 ?
Ga1 Ga1 Ga3 120.16(4) 5_556 7_565 ?
Ga2 Ga1 Ga3 78.38(3) . 7_565 ?
Ga1 Ga1 Ga3 90.0 1_556 7_565 ?
Ga1 Ga1 Ga3 90.0 1_554 7_565 ?
Ga2 Ga1 Ga3 40.05(2) 7_565 7_565 ?
Ru1 Ga1 Ga3 58.26(2) . 7_565 ?
Ru1 Ga1 Ga3 58.26(2) 1_556 7_565 ?
Ga4 Ga2 Ru1 112.68(3) . 1_556 ?
Ga4 Ga2 Ru1 112.68(3) . . ?
Ru1 Ga2 Ru1 100.22(4) 1_556 . ?
Ga4 Ga2 Ga8 100.48(4) . . ?
Ru1 Ga2 Ga8 54.97(2) 1_556 . ?
Ru1 Ga2 Ga8 54.97(2) . . ?
Ga4 Ga2 Ga6 128.77(3) . 1_556 ?
Ru1 Ga2 Ga6 50.66(3) 1_556 1_556 ?
Ru1 Ga2 Ga6 117.76(4) . 1_556 ?
Ga8 Ga2 Ga6 100.83(3) . 1_556 ?
Ga4 Ga2 Ga6 128.77(3) . . ?
Ru1 Ga2 Ga6 117.76(4) 1_556 . ?
Ru1 Ga2 Ga6 50.66(3) . . ?
Ga8 Ga2 Ga6 100.84(3) . . ?
Ga6 Ga2 Ga6 91.56(4) 1_556 . ?
Ga4 Ga2 Ga5 159.86(5) . 7_565 ?
Ru1 Ga2 Ga5 57.42(2) 1_556 7_565 ?
Ru1 Ga2 Ga5 57.42(2) . 7_565 ?
Ga8 Ga2 Ga5 59.37(3) . 7_565 ?
Ga6 Ga2 Ga5 61.17(3) 1_556 7_565 ?
Ga6 Ga2 Ga5 61.17(3) . 7_565 ?
Ga4 Ga2 Ga3 110.29(4) . . ?
Ru1 Ga2 Ga3 110.30(3) 1_556 . ?
Ru1 Ga2 Ga3 110.30(3) . . ?
Ga8 Ga2 Ga3 149.23(4) . . ?
Ga6 Ga2 Ga3 59.66(3) 1_556 . ?
Ga6 Ga2 Ga3 59.66(3) . . ?
Ga5 Ga2 Ga3 89.86(4) 7_565 . ?
Ga4 Ga2 Nd1 66.73(3) . 1_556 ?
Ru1 Ga2 Nd1 89.21(2) 1_556 1_556 ?
Ru1 Ga2 Nd1 169.65(3) . 1_556 ?
Ga8 Ga2 Nd1 135.252(19) . 1_556 ?
Ga6 Ga2 Nd1 65.30(3) 1_556 1_556 ?
Ga6 Ga2 Nd1 120.92(4) . 1_556 ?
Ga5 Ga2 Nd1 126.47(3) 7_565 1_556 ?
Ga3 Ga2 Nd1 61.84(2) . 1_556 ?
Ga4 Ga2 Nd1 66.73(3) . . ?
Ru1 Ga2 Nd1 169.65(3) 1_556 . ?
Ru1 Ga2 Nd1 89.21(2) . . ?
Ga8 Ga2 Nd1 135.25(2) . . ?
Ga6 Ga2 Nd1 120.92(4) 1_556 . ?
Ga6 Ga2 Nd1 65.30(3) . . ?
Ga5 Ga2 Nd1 126.47(3) 7_565 . ?
Ga3 Ga2 Nd1 61.84(2) . . ?
Nd1 Ga2 Nd1 81.09(3) 1_556 . ?
Ga4 Ga2 Ga7 62.76(3) . 3_556 ?
Ru1 Ga2 Ga7 51.03(2) 1_556 3_556 ?
Ru1 Ga2 Ga7 109.96(4) . 3_556 ?
Ga8 Ga2 Ga7 57.91(2) . 3_556 ?
Ga6 Ga2 Ga7 91.46(3) 1_556 3_556 ?
Ga6 Ga2 Ga7 158.71(4) . 3_556 ?
Ga5 Ga2 Ga7 102.39(3) 7_565 3_556 ?
Ga3 Ga2 Ga7 138.15(2) . 3_556 ?
Nd1 Ga2 Ga7 79.27(2) 1_556 3_556 ?
Nd1 Ga2 Ga7 129.49(4) . 3_556 ?
Ga4 Ga2 Ga7 62.76(3) . 3 ?
Ru1 Ga2 Ga7 109.96(4) 1_556 3 ?
Ru1 Ga2 Ga7 51.03(2) . 3 ?
Ga8 Ga2 Ga7 57.91(2) . 3 ?
Ga6 Ga2 Ga7 158.71(4) 1_556 3 ?
Ga6 Ga2 Ga7 91.46(3) . 3 ?
Ga5 Ga2 Ga7 102.39(3) 7_565 3 ?
Ga3 Ga2 Ga7 138.15(2) . 3 ?
Nd1 Ga2 Ga7 129.49(4) 1_556 3 ?
Nd1 Ga2 Ga7 79.27(2) . 3 ?
Ga7 Ga2 Ga7 78.44(4) 3_556 3 ?
Ga4 Ga2 Ga1 155.36(4) . . ?
Ru1 Ga2 Ga1 82.14(3) 1_556 . ?
Ru1 Ga2 Ga1 82.14(3) . . ?
Ga8 Ga2 Ga1 104.15(3) . . ?
Ga6 Ga2 Ga1 45.80(2) 1_556 . ?
Ga6 Ga2 Ga1 45.80(2) . . ?
Ga5 Ga2 Ga1 44.78(3) 7_565 . ?
Ga3 Ga2 Ga1 45.08(3) . . ?
Nd1 Ga2 Ga1 95.07(3) 1_556 . ?
Nd1 Ga2 Ga1 95.07(3) . . ?
Ga7 Ga2 Ga1 132.58(2) 3_556 . ?
Ga7 Ga2 Ga1 132.58(2) 3 . ?
Ga4 Ga2 Ga2 90.0 . 1_556 ?
Ru1 Ga2 Ga2 39.89(2) 1_556 1_556 ?
Ru1 Ga2 Ga2 140.11(2) . 1_556 ?
Ga8 Ga2 Ga2 90.0 . 1_556 ?
Ga6 Ga2 Ga2 44.22(2) 1_556 1_556 ?
Ga6 Ga2 Ga2 135.78(2) . 1_556 ?
Ga5 Ga2 Ga2 90.0 7_565 1_556 ?
Ga3 Ga2 Ga2 90.0 . 1_556 ?
Nd1 Ga2 Ga2 49.455(15) 1_556 1_556 ?
Nd1 Ga2 Ga2 130.543(15) . 1_556 ?
Ga7 Ga2 Ga2 50.778(18) 3_556 1_556 ?
Ga7 Ga2 Ga2 129.222(18) 3 1_556 ?
Ga1 Ga2 Ga2 90.0 . 1_556 ?
Ga4 Ga2 Ga2 90.0 . 1_554 ?
Ru1 Ga2 Ga2 140.11(2) 1_556 1_554 ?
Ru1 Ga2 Ga2 39.89(2) . 1_554 ?
Ga8 Ga2 Ga2 90.0 . 1_554 ?
Ga6 Ga2 Ga2 135.78(2) 1_556 1_554 ?
Ga6 Ga2 Ga2 44.22(2) . 1_554 ?
Ga5 Ga2 Ga2 90.0 7_565 1_554 ?
Ga3 Ga2 Ga2 90.0 . 1_554 ?
Nd1 Ga2 Ga2 130.544(15) 1_556 1_554 ?
Nd1 Ga2 Ga2 49.456(15) . 1_554 ?
Ga7 Ga2 Ga2 129.222(18) 3_556 1_554 ?
Ga7 Ga2 Ga2 50.778(18) 3 1_554 ?
Ga1 Ga2 Ga2 90.0 . 1_554 ?
Ga2 Ga2 Ga2 180.0 1_556 1_554 ?
Ga4 Ga2 Ru2 31.694(15) . 3_556 ?
Ru1 Ga2 Ru2 81.07(3) 1_556 3_556 ?
Ru1 Ga2 Ru2 123.18(3) . 3_556 ?
Ga8 Ga2 Ru2 84.34(3) . 3_556 ?
Ga6 Ga2 Ru2 106.49(2) 1_556 3_556 ?
Ga6 Ga2 Ru2 160.06(3) . 3_556 ?
Ga5 Ga2 Ru2 135.24(3) 7_565 3_556 ?
Ga3 Ga2 Ru2 122.46(3) . 3_556 ?
Nd1 Ga2 Ru2 62.20(2) 1_556 3_556 ?
Nd1 Ga2 Ru2 97.40(3) . 3_556 ?
Ga7 Ga2 Ru2 32.85(2) 3_556 3_556 ?
Ga7 Ga2 Ru2 74.86(3) 3 3_556 ?
Ga1 Ga2 Ru2 151.745(12) . 3_556 ?
Ga2 Ga2 Ru2 62.753(10) 1_556 3_556 ?
Ga2 Ga2 Ru2 117.247(9) 1_554 3_556 ?
Ga4 Ga2 Ru2 31.694(15) . 3 ?
Ru1 Ga2 Ru2 123.18(3) 1_556 3 ?
Ru1 Ga2 Ru2 81.07(3) . 3 ?
Ga8 Ga2 Ru2 84.34(3) . 3 ?
Ga6 Ga2 Ru2 160.06(3) 1_556 3 ?
Ga6 Ga2 Ru2 106.49(2) . 3 ?
Ga5 Ga2 Ru2 135.24(3) 7_565 3 ?
Ga3 Ga2 Ru2 122.46(3) . 3 ?
Nd1 Ga2 Ru2 97.40(3) 1_556 3 ?
Nd1 Ga2 Ru2 62.20(2) . 3 ?
Ga7 Ga2 Ru2 74.86(3) 3_556 3 ?
Ga7 Ga2 Ru2 32.85(2) 3 3 ?
Ga1 Ga2 Ru2 151.745(12) . 3 ?
Ga2 Ga2 Ru2 117.246(10) 1_556 3 ?
Ga2 Ga2 Ru2 62.753(9) 1_554 3 ?
Ru2 Ga2 Ru2 54.493(19) 3_556 3 ?
Ga4 Ga2 Ga1 39.88(3) . 7_665 ?
Ru1 Ga2 Ga1 128.64(2) 1_556 7_665 ?
Ru1 Ga2 Ga1 128.64(2) . 7_665 ?
Ga8 Ga2 Ga1 140.37(3) . 7_665 ?
Ga6 Ga2 Ga1 106.48(3) 1_556 7_665 ?
Ga6 Ga2 Ga1 106.48(3) . 7_665 ?
Ga5 Ga2 Ga1 160.26(4) 7_565 7_665 ?
Ga3 Ga2 Ga1 70.40(3) . 7_665 ?
Nd1 Ga2 Ga1 43.997(16) 1_556 7_665 ?
Nd1 Ga2 Ga1 43.996(16) . 7_665 ?
Ga7 Ga2 Ga1 92.83(3) 3_556 7_665 ?
Ga7 Ga2 Ga1 92.83(3) 3 7_665 ?
Ga1 Ga2 Ga1 115.48(3) . 7_665 ?
Ga2 Ga2 Ga1 90.0 1_556 7_665 ?
Ga2 Ga2 Ga1 90.0 1_554 7_665 ?
Ru2 Ga2 Ga1 60.814(18) 3_556 7_665 ?
Ru2 Ga2 Ga1 60.814(18) 3 7_665 ?
Ga4 Ga2 Ga5 76.28(3) . . ?
Ru1 Ga2 Ga5 126.11(2) 1_556 . ?
Ru1 Ga2 Ga5 126.11(2) . . ?
Ga8 Ga2 Ga5 176.77(3) . . ?
Ga6 Ga2 Ga5 81.39(3) 1_556 . ?
Ga6 Ga2 Ga5 81.38(3) . . ?
Ga5 Ga2 Ga5 123.86(3) 7_565 . ?
Ga3 Ga2 Ga5 34.01(2) . . ?
Nd1 Ga2 Ga5 43.587(16) 1_556 . ?
Nd1 Ga2 Ga5 43.587(16) . . ?
Ga7 Ga2 Ga5 119.91(3) 3_556 . ?
Ga7 Ga2 Ga5 119.91(3) 3 . ?
Ga1 Ga2 Ga5 79.08(3) . . ?
Ga2 Ga2 Ga5 90.0 1_556 . ?
Ga2 Ga2 Ga5 90.0 1_554 . ?
Ru2 Ga2 Ga5 92.79(2) 3_556 . ?
Ru2 Ga2 Ga5 92.79(2) 3 . ?
Ga1 Ga2 Ga5 36.40(2) 7_665 . ?
Ga4 Ga2 Ga3 37.26(3) . 3_556 ?
Ru1 Ga2 Ga3 89.80(3) 1_556 3_556 ?
Ru1 Ga2 Ga3 89.80(3) . 3_556 ?
Ga8 Ga2 Ga3 63.22(2) . 3_556 ?
Ga6 Ga2 Ga3 133.18(2) 1_556 3_556 ?
Ga6 Ga2 Ga3 133.18(2) . 3_556 ?
Ga5 Ga2 Ga3 122.60(3) 7_565 3_556 ?
Ga3 Ga2 Ga3 147.55(3) . 3_556 ?
Nd1 Ga2 Ga3 94.51(2) 1_556 3_556 ?
Nd1 Ga2 Ga3 94.51(2) . 3_556 ?
Ga7 Ga2 Ga3 42.03(2) 3_556 3_556 ?
Ga7 Ga2 Ga3 42.035(19) 3 3_556 ?
Ga1 Ga2 Ga3 167.38(3) . 3_556 ?
Ga2 Ga2 Ga3 90.0 1_556 3_556 ?
Ga2 Ga2 Ga3 90.0 1_554 3_556 ?
Ru2 Ga2 Ga3 33.568(13) 3_556 3_556 ?
Ru2 Ga2 Ga3 33.568(13) 3 3_556 ?
Ga1 Ga2 Ga3 77.14(2) 7_665 3_556 ?
Ga5 Ga2 Ga3 113.54(3) . 3_556 ?
Ru2 Ga3 Ru2 102.73(4) 1_556 . ?
Ru2 Ga3 Ga5 116.96(3) 1_556 . ?
Ru2 Ga3 Ga5 116.96(3) . . ?
Ru2 Ga3 Ga1 58.58(2) 1_556 . ?
Ru2 Ga3 Ga1 58.58(2) . . ?
Ga5 Ga3 Ga1 169.95(5) . . ?
Ru2 Ga3 Ga4 55.63(2) 1_556 3_546 ?
Ru2 Ga3 Ga4 55.63(2) . 3_546 ?
Ga5 Ga3 Ga4 111.28(4) . 3_546 ?
Ga1 Ga3 Ga4 58.68(3) . 3_546 ?
Ru2 Ga3 Ga6 116.69(4) 1_556 . ?
Ru2 Ga3 Ga6 51.07(3) . . ?
Ga5 Ga3 Ga6 126.31(3) . . ?
Ga1 Ga3 Ga6 59.31(3) . . ?
Ga4 Ga3 Ga6 99.99(3) 3_546 . ?
Ru2 Ga3 Ga6 51.07(3) 1_556 1_556 ?
Ru2 Ga3 Ga6 116.69(4) . 1_556 ?
Ga5 Ga3 Ga6 126.31(3) . 1_556 ?
Ga1 Ga3 Ga6 59.31(3) . 1_556 ?
Ga4 Ga3 Ga6 99.99(3) 3_546 1_556 ?
Ga6 Ga3 Ga6 87.22(4) . 1_556 ?
Ru2 Ga3 Ga7 50.78(3) 1_556 1_556 ?
Ru2 Ga3 Ga7 113.92(4) . 1_556 ?
Ga5 Ga3 Ga7 68.49(3) . 1_556 ?
Ga1 Ga3 Ga7 104.32(3) . 1_556 ?
Ga4 Ga3 Ga7 61.71(3) 3_546 1_556 ?
Ga6 Ga3 Ga7 161.21(4) . 1_556 ?
Ga6 Ga3 Ga7 91.74(3) 1_556 1_556 ?
Ru2 Ga3 Ga7 113.92(4) 1_556 . ?
Ru2 Ga3 Ga7 50.78(3) . . ?
Ga5 Ga3 Ga7 68.49(3) . . ?
Ga1 Ga3 Ga7 104.32(3) . . ?
Ga4 Ga3 Ga7 61.71(3) 3_546 . ?
Ga6 Ga3 Ga7 91.74(3) . . ?
Ga6 Ga3 Ga7 161.21(4) 1_556 . ?
Ga7 Ga3 Ga7 83.25(4) 1_556 . ?
Ru2 Ga3 Ga2 107.22(3) 1_556 . ?
Ru2 Ga3 Ga2 107.22(3) . . ?
Ga5 Ga3 Ga2 105.13(4) . . ?
Ga1 Ga3 Ga2 84.91(3) . . ?
Ga4 Ga3 Ga2 143.59(4) 3_546 . ?
Ga6 Ga3 Ga2 56.16(3) . . ?
Ga6 Ga3 Ga2 56.16(3) 1_556 . ?
Ga7 Ga3 Ga2 136.43(2) 1_556 . ?
Ga7 Ga3 Ga2 136.43(2) . . ?
Ru2 Ga3 Nd1 88.36(2) 1_556 1_556 ?
Ru2 Ga3 Nd1 165.47(3) . 1_556 ?
Ga5 Ga3 Nd1 64.33(2) . 1_556 ?
Ga1 Ga3 Nd1 122.53(3) . 1_556 ?
Ga4 Ga3 Nd1 138.635(18) 3_546 1_556 ?
Ga6 Ga3 Nd1 115.55(4) . 1_556 ?
Ga6 Ga3 Nd1 63.34(3) 1_556 1_556 ?
Ga7 Ga3 Nd1 80.34(3) 1_556 1_556 ?
Ga7 Ga3 Nd1 132.81(4) . 1_556 ?
Ga2 Ga3 Nd1 59.90(2) . 1_556 ?
Ru2 Ga3 Nd1 165.47(3) 1_556 . ?
Ru2 Ga3 Nd1 88.36(2) . . ?
Ga5 Ga3 Nd1 64.32(2) . . ?
Ga1 Ga3 Nd1 122.53(3) . . ?
Ga4 Ga3 Nd1 138.635(17) 3_546 . ?
Ga6 Ga3 Nd1 63.34(3) . . ?
Ga6 Ga3 Nd1 115.55(4) 1_556 . ?
Ga7 Ga3 Nd1 132.81(4) 1_556 . ?
Ga7 Ga3 Nd1 80.34(3) . . ?
Ga2 Ga3 Nd1 59.90(2) . . ?
Nd1 Ga3 Nd1 79.27(3) 1_556 . ?
Ru2 Ga3 Ga3 38.64(2) 1_556 1_556 ?
Ru2 Ga3 Ga3 141.37(2) . 1_556 ?
Ga5 Ga3 Ga3 90.0 . 1_556 ?
Ga1 Ga3 Ga3 90.0 . 1_556 ?
Ga4 Ga3 Ga3 90.0 3_546 1_556 ?
Ga6 Ga3 Ga3 133.61(2) . 1_556 ?
Ga6 Ga3 Ga3 46.39(2) 1_556 1_556 ?
Ga7 Ga3 Ga3 48.375(18) 1_556 1_556 ?
Ga7 Ga3 Ga3 131.626(18) . 1_556 ?
Ga2 Ga3 Ga3 90.0 . 1_556 ?
Nd1 Ga3 Ga3 50.365(14) 1_556 1_556 ?
Nd1 Ga3 Ga3 129.634(14) . 1_556 ?
Ru2 Ga3 Ga3 141.37(2) 1_556 1_554 ?
Ru2 Ga3 Ga3 38.64(2) . 1_554 ?
Ga5 Ga3 Ga3 90.0 . 1_554 ?
Ga1 Ga3 Ga3 90.0 . 1_554 ?
Ga4 Ga3 Ga3 90.0 3_546 1_554 ?
Ga6 Ga3 Ga3 46.39(2) . 1_554 ?
Ga6 Ga3 Ga3 133.61(2) 1_556 1_554 ?
Ga7 Ga3 Ga3 131.626(18) 1_556 1_554 ?
Ga7 Ga3 Ga3 48.375(18) . 1_554 ?
Ga2 Ga3 Ga3 90.0 . 1_554 ?
Nd1 Ga3 Ga3 129.634(14) 1_556 1_554 ?
Nd1 Ga3 Ga3 50.365(14) . 1_554 ?
Ga3 Ga3 Ga3 180.0 1_556 1_554 ?
Ru2 Ga3 Ga8 93.03(3) 1_556 3_546 ?
Ru2 Ga3 Ga8 93.03(3) . 3_546 ?
Ga5 Ga3 Ga8 41.70(3) . 3_546 ?
Ga1 Ga3 Ga8 128.25(4) . 3_546 ?
Ga4 Ga3 Ga8 69.58(3) 3_546 3_546 ?
Ga6 Ga3 Ga8 136.00(2) . 3_546 ?
Ga6 Ga3 Ga8 136.00(2) 1_556 3_546 ?
Ga7 Ga3 Ga8 45.002(19) 1_556 3_546 ?
Ga7 Ga3 Ga8 45.001(19) . 3_546 ?
Ga2 Ga3 Ga8 146.83(3) . 3_546 ?
Nd1 Ga3 Ga8 95.74(2) 1_556 3_546 ?
Nd1 Ga3 Ga8 95.74(2) . 3_546 ?
Ga3 Ga3 Ga8 90.0 1_556 3_546 ?
Ga3 Ga3 Ga8 90.0 1_554 3_546 ?
Ru2 Ga3 Ga5 80.96(3) 1_556 7_565 ?
Ru2 Ga3 Ga5 80.95(3) . 7_565 ?
Ga5 Ga3 Ga5 148.02(3) . 7_565 ?
Ga1 Ga3 Ga5 42.02(3) . 7_565 ?
Ga4 Ga3 Ga5 100.70(3) 3_546 7_565 ?
Ga6 Ga3 Ga5 43.70(2) . 7_565 ?
Ga6 Ga3 Ga5 43.70(2) 1_556 7_565 ?
Ga7 Ga3 Ga5 130.99(2) 1_556 7_565 ?
Ga7 Ga3 Ga5 131.00(2) . 7_565 ?
Ga2 Ga3 Ga5 42.89(2) . 7_565 ?
Nd1 Ga3 Ga5 91.74(3) 1_556 7_565 ?
Nd1 Ga3 Ga5 91.74(3) . 7_565 ?
Ga3 Ga3 Ga5 90.000(1) 1_556 7_565 ?
Ga3 Ga3 Ga5 90.0 1_554 7_565 ?
Ga8 Ga3 Ga5 170.28(3) 3_546 7_565 ?
Ru2 Ga3 Ru1 82.93(3) 1_556 7_666 ?
Ru2 Ga3 Ru1 127.10(3) . 7_666 ?
Ga5 Ga3 Ru1 34.147(18) . 7_666 ?
Ga1 Ga3 Ru1 139.47(3) . 7_666 ?
Ga4 Ga3 Ru1 90.41(3) 3_546 7_666 ?
Ga6 Ga3 Ru1 160.35(3) . 7_666 ?
Ga6 Ga3 Ru1 107.49(2) 1_556 7_666 ?
Ga7 Ga3 Ru1 35.20(2) 1_556 7_666 ?
Ga7 Ga3 Ru1 78.49(3) . 7_666 ?
Ga2 Ga3 Ru1 121.32(3) . 7_666 ?
Nd1 Ga3 Ru1 62.948(19) 1_556 7_666 ?
Nd1 Ga3 Ru1 97.95(3) . 7_666 ?
Ga3 Ga3 Ru1 62.298(10) 1_556 7_666 ?
Ga3 Ga3 Ru1 117.702(10) 1_554 7_666 ?
Ga8 Ga3 Ru1 34.187(12) 3_546 7_666 ?
Ga5 Ga3 Ru1 150.299(14) 7_565 7_666 ?
Ru2 Ga3 Ru1 127.10(3) 1_556 7_665 ?
Ru2 Ga3 Ru1 82.94(3) . 7_665 ?
Ga5 Ga3 Ru1 34.147(18) . 7_665 ?
Ga1 Ga3 Ru1 139.47(3) . 7_665 ?
Ga4 Ga3 Ru1 90.41(3) 3_546 7_665 ?
Ga6 Ga3 Ru1 107.49(2) . 7_665 ?
Ga6 Ga3 Ru1 160.35(3) 1_556 7_665 ?
Ga7 Ga3 Ru1 78.49(3) 1_556 7_665 ?
Ga7 Ga3 Ru1 35.20(2) . 7_665 ?
Ga2 Ga3 Ru1 121.32(3) . 7_665 ?
Nd1 Ga3 Ru1 97.95(3) 1_556 7_665 ?
Nd1 Ga3 Ru1 62.947(19) . 7_665 ?
Ga3 Ga3 Ru1 117.702(10) 1_556 7_665 ?
Ga3 Ga3 Ru1 62.298(10) 1_554 7_665 ?
Ga8 Ga3 Ru1 34.187(12) 3_546 7_665 ?
Ga5 Ga3 Ru1 150.299(14) 7_565 7_665 ?
Ru1 Ga3 Ru1 55.40(2) 7_666 7_665 ?
Ru2 Ga3 Ga9 78.46(3) 1_556 . ?
Ru2 Ga3 Ga9 24.896(15) . . ?
Ga5 Ga3 Ga9 135.20(3) . . ?
Ga1 Ga3 Ga9 37.544(17) . . ?
Ga4 Ga3 Ga9 40.470(16) 3_546 . ?
Ga6 Ga3 Ga9 59.52(3) . . ?
Ga6 Ga3 Ga9 96.72(3) 1_556 . ?
Ga7 Ga3 Ga9 102.06(3) 1_556 . ?
Ga7 Ga3 Ga9 66.90(3) . . ?
Ga2 Ga3 Ga9 109.64(3) . . ?
Nd1 Ga3 Ga9 160.05(2) 1_556 . ?
Nd1 Ga3 Ga9 111.259(16) . . ?
Ga3 Ga3 Ga9 116.912(8) 1_556 . ?
Ga3 Ga3 Ga9 63.090(9) 1_554 . ?
Ga8 Ga3 Ga9 99.82(2) 3_546 . ?
Ga5 Ga3 Ga9 71.59(2) 7_565 . ?
Ru1 Ga3 Ga9 128.88(3) 7_666 . ?
Ru1 Ga3 Ga9 101.94(2) 7_665 . ?
Ru2 Ga3 Ga9 24.896(15) 1_556 1_556 ?
Ru2 Ga3 Ga9 78.46(3) . 1_556 ?
Ga5 Ga3 Ga9 135.20(3) . 1_556 ?
Ga1 Ga3 Ga9 37.544(17) . 1_556 ?
Ga4 Ga3 Ga9 40.470(16) 3_546 1_556 ?
Ga6 Ga3 Ga9 96.72(3) . 1_556 ?
Ga6 Ga3 Ga9 59.52(3) 1_556 1_556 ?
Ga7 Ga3 Ga9 66.90(3) 1_556 1_556 ?
Ga7 Ga3 Ga9 102.06(3) . 1_556 ?
Ga2 Ga3 Ga9 109.64(3) . 1_556 ?
Nd1 Ga3 Ga9 111.259(17) 1_556 1_556 ?
Nd1 Ga3 Ga9 160.05(2) . 1_556 ?
Ga3 Ga3 Ga9 63.090(8) 1_556 1_556 ?
Ga3 Ga3 Ga9 116.912(8) 1_554 1_556 ?
Ga8 Ga3 Ga9 99.82(2) 3_546 1_556 ?
Ga5 Ga3 Ga9 71.59(2) 7_565 1_556 ?
Ru1 Ga3 Ga9 101.94(2) 7_666 1_556 ?
Ru1 Ga3 Ga9 128.88(3) 7_665 1_556 ?
Ga9 Ga3 Ga9 53.822(17) . 1_556 ?
Ru2 Ga4 Ru2 102.61(4) 3_556 3 ?
Ru2 Ga4 Ga2 116.41(3) 3_556 . ?
Ru2 Ga4 Ga2 116.41(3) 3 . ?
Ru2 Ga4 Ga1 58.64(2) 3_556 3_556 ?
Ru2 Ga4 Ga1 58.64(2) 3 3_556 ?
Ga2 Ga4 Ga1 169.00(5) . 3_556 ?
Ru2 Ga4 Ga3 55.56(2) 3_556 3_556 ?
Ru2 Ga4 Ga3 55.56(2) 3 3_556 ?
Ga2 Ga4 Ga3 110.12(4) . 3_556 ?
Ga1 Ga4 Ga3 58.88(3) 3_556 3_556 ?
Ru2 Ga4 Ga9 50.594(19) 3_556 3_556 ?
Ru2 Ga4 Ga9 116.08(4) 3 3_556 ?
Ga2 Ga4 Ga9 127.52(2) . 3_556 ?
Ga1 Ga4 Ga9 58.50(2) 3_556 3_556 ?
Ga3 Ga4 Ga9 99.25(3) 3_556 3_556 ?
Ru2 Ga4 Ga9 116.08(4) 3_556 3 ?
Ru2 Ga4 Ga9 50.594(19) 3 3 ?
Ga2 Ga4 Ga9 127.52(2) . 3 ?
Ga1 Ga4 Ga9 58.50(2) 3_556 3 ?
Ga3 Ga4 Ga9 99.25(3) 3_556 3 ?
Ga9 Ga4 Ga9 86.99(3) 3_556 3 ?
Ru2 Ga4 Ga1 107.53(3) 3_556 7_665 ?
Ru2 Ga4 Ga1 107.53(3) 3 7_665 ?
Ga2 Ga4 Ga1 105.85(4) . 7_665 ?
Ga1 Ga4 Ga1 85.16(4) 3_556 7_665 ?
Ga3 Ga4 Ga1 144.04(4) 3_556 7_665 ?
Ga9 Ga4 Ga1 56.94(2) 3_556 7_665 ?
Ga9 Ga4 Ga1 56.94(2) 3 7_665 ?
Ru2 Ga4 Ga7 113.22(4) 3_556 3 ?
Ru2 Ga4 Ga7 50.51(2) 3 3 ?
Ga2 Ga4 Ga7 68.12(3) . 3 ?
Ga1 Ga4 Ga7 103.97(3) 3_556 3 ?
Ga3 Ga4 Ga7 61.03(3) 3_556 3 ?
Ga9 Ga4 Ga7 159.78(4) 3_556 3 ?
Ga9 Ga4 Ga7 91.71(2) 3 3 ?
Ga1 Ga4 Ga7 136.83(2) 7_665 3 ?
Ru2 Ga4 Ga7 50.51(2) 3_556 3_556 ?
Ru2 Ga4 Ga7 113.22(4) 3 3_556 ?
Ga2 Ga4 Ga7 68.12(3) . 3_556 ?
Ga1 Ga4 Ga7 103.97(3) 3_556 3_556 ?
Ga3 Ga4 Ga7 61.03(3) 3_556 3_556 ?
Ga9 Ga4 Ga7 91.71(2) 3_556 3_556 ?
Ga9 Ga4 Ga7 159.78(4) 3 3_556 ?
Ga1 Ga4 Ga7 136.83(2) 7_665 3_556 ?
Ga7 Ga4 Ga7 82.60(4) 3 3_556 ?
Ru2 Ga4 Nd1 88.58(2) 3_556 1_556 ?
Ru2 Ga4 Nd1 165.99(3) 3 1_556 ?
Ga2 Ga4 Nd1 64.27(3) . 1_556 ?
Ga1 Ga4 Nd1 123.20(3) 3_556 1_556 ?
Ga3 Ga4 Nd1 138.335(18) 3_556 1_556 ?
Ga9 Ga4 Nd1 64.829(16) 3_556 1_556 ?
Ga9 Ga4 Nd1 116.88(3) 3 1_556 ?
Ga1 Ga4 Nd1 60.41(2) 7_665 1_556 ?
Ga7 Ga4 Nd1 132.39(4) 3 1_556 ?
Ga7 Ga4 Nd1 80.37(2) 3_556 1_556 ?
Ru2 Ga4 Nd1 165.99(3) 3_556 . ?
Ru2 Ga4 Nd1 88.58(2) 3 . ?
Ga2 Ga4 Nd1 64.27(3) . . ?
Ga1 Ga4 Nd1 123.20(3) 3_556 . ?
Ga3 Ga4 Nd1 138.336(18) 3_556 . ?
Ga9 Ga4 Nd1 116.88(3) 3_556 . ?
Ga9 Ga4 Nd1 64.829(16) 3 . ?
Ga1 Ga4 Nd1 60.41(2) 7_665 . ?
Ga7 Ga4 Nd1 80.37(2) 3 . ?
Ga7 Ga4 Nd1 132.39(4) 3_556 . ?
Nd1 Ga4 Nd1 79.20(3) 1_556 . ?
Ru2 Ga4 Ga4 38.69(2) 3_556 1_556 ?
Ru2 Ga4 Ga4 141.31(2) 3 1_556 ?
Ga2 Ga4 Ga4 90.0 . 1_556 ?
Ga1 Ga4 Ga4 90.0 3_556 1_556 ?
Ga3 Ga4 Ga4 90.0 3_556 1_556 ?
Ga9 Ga4 Ga4 46.506(16) 3_556 1_556 ?
Ga9 Ga4 Ga4 133.493(15) 3 1_556 ?
Ga1 Ga4 Ga4 90.0 7_665 1_556 ?
Ga7 Ga4 Ga4 131.299(19) 3 1_556 ?
Ga7 Ga4 Ga4 48.701(19) 3_556 1_556 ?
Nd1 Ga4 Ga4 50.399(15) 1_556 1_556 ?
Nd1 Ga4 Ga4 129.601(15) . 1_556 ?
Ru2 Ga4 Ga4 141.31(2) 3_556 1_554 ?
Ru2 Ga4 Ga4 38.69(2) 3 1_554 ?
Ga2 Ga4 Ga4 90.0 . 1_554 ?
Ga1 Ga4 Ga4 90.0 3_556 1_554 ?
Ga3 Ga4 Ga4 90.0 3_556 1_554 ?
Ga9 Ga4 Ga4 133.493(15) 3_556 1_554 ?
Ga9 Ga4 Ga4 46.506(15) 3 1_554 ?
Ga1 Ga4 Ga4 90.0 7_665 1_554 ?
Ga7 Ga4 Ga4 48.701(19) 3 1_554 ?
Ga7 Ga4 Ga4 131.299(19) 3_556 1_554 ?
Nd1 Ga4 Ga4 129.601(15) 1_556 1_554 ?
Nd1 Ga4 Ga4 50.399(15) . 1_554 ?
Ga4 Ga4 Ga4 180.00(5) 1_556 1_554 ?
Ru2 Ga4 Ga8 92.57(3) 3_556 . ?
Ru2 Ga4 Ga8 92.57(3) 3 . ?
Ga2 Ga4 Ga8 41.23(2) . . ?
Ga1 Ga4 Ga8 127.76(4) 3_556 . ?
Ga3 Ga4 Ga8 68.88(2) 3_556 . ?
Ga9 Ga4 Ga8 135.875(16) 3_556 . ?
Ga9 Ga4 Ga8 135.875(16) 3 . ?
Ga1 Ga4 Ga8 147.08(3) 7_665 . ?
Ga7 Ga4 Ga8 44.75(2) 3 . ?
Ga7 Ga4 Ga8 44.75(2) 3_556 . ?
Nd1 Ga4 Ga8 95.34(2) 1_556 . ?
Nd1 Ga4 Ga8 95.34(2) . . ?
Ga4 Ga4 Ga8 90.0 1_556 . ?
Ga4 Ga4 Ga8 90.0 1_554 . ?
Ru2 Ga4 Ga4 82.27(3) 3_556 5_666 ?
Ru2 Ga4 Ga4 82.27(3) 3 5_666 ?
Ga2 Ga4 Ga4 147.08(5) . 5_666 ?
Ga1 Ga4 Ga4 43.92(3) 3_556 5_666 ?
Ga3 Ga4 Ga4 102.80(4) 3_556 5_666 ?
Ga9 Ga4 Ga4 43.494(15) 3_556 5_666 ?
Ga9 Ga4 Ga4 43.494(15) 3 5_666 ?
Ga1 Ga4 Ga4 41.24(3) 7_665 5_666 ?
Ga7 Ga4 Ga4 131.86(3) 3 5_666 ?
Ga7 Ga4 Ga4 131.86(3) 3_556 5_666 ?
Nd1 Ga4 Ga4 91.06(3) 1_556 5_666 ?
Nd1 Ga4 Ga4 91.06(3) . 5_666 ?
Ga4 Ga4 Ga4 90.0 1_556 5_666 ?
Ga4 Ga4 Ga4 90.0 1_554 5_666 ?
Ga8 Ga4 Ga4 171.68(4) . 5_666 ?
Ru2 Ga4 Ru1 82.61(2) 3_556 1_556 ?
Ru2 Ga4 Ru1 126.51(3) 3 1_556 ?
Ga2 Ga4 Ru1 33.876(17) . 1_556 ?
Ga1 Ga4 Ru1 139.10(3) 3_556 1_556 ?
Ga3 Ga4 Ru1 89.71(3) 3_556 1_556 ?
Ga9 Ga4 Ru1 107.977(19) 3_556 1_556 ?
Ga9 Ga4 Ru1 161.21(2) 3 1_556 ?
Ga1 Ga4 Ru1 121.64(3) 7_665 1_556 ?
Ga7 Ga4 Ru1 78.14(3) 3 1_556 ?
Ga7 Ga4 Ru1 35.18(2) 3_556 1_556 ?
Nd1 Ga4 Ru1 62.690(19) 1_556 1_556 ?
Nd1 Ga4 Ru1 97.59(3) . 1_556 ?
Ga4 Ga4 Ru1 62.386(10) 1_556 1_556 ?
Ga4 Ga4 Ru1 117.615(11) 1_554 1_556 ?
Ga8 Ga4 Ru1 34.063(13) . 1_556 ?
Ga4 Ga4 Ru1 149.905(17) 5_666 1_556 ?
Ru2 Ga4 Ru1 126.51(3) 3_556 . ?
Ru2 Ga4 Ru1 82.61(2) 3 . ?
Ga2 Ga4 Ru1 33.876(17) . . ?
Ga1 Ga4 Ru1 139.10(3) 3_556 . ?
Ga3 Ga4 Ru1 89.71(3) 3_556 . ?
Ga9 Ga4 Ru1 161.21(2) 3_556 . ?
Ga9 Ga4 Ru1 107.977(19) 3 . ?
Ga1 Ga4 Ru1 121.64(3) 7_665 . ?
Ga7 Ga4 Ru1 35.18(2) 3 . ?
Ga7 Ga4 Ru1 78.14(3) 3_556 . ?
Nd1 Ga4 Ru1 97.59(3) 1_556 . ?
Nd1 Ga4 Ru1 62.691(18) . . ?
Ga4 Ga4 Ru1 117.615(10) 1_556 . ?
Ga4 Ga4 Ru1 62.386(10) 1_554 . ?
Ga8 Ga4 Ru1 34.063(13) . . ?
Ga4 Ga4 Ru1 149.905(17) 5_666 . ?
Ru1 Ga4 Ru1 55.23(2) 1_556 . ?
Ru2 Ga4 Ga6 24.904(16) 3_556 3_556 ?
Ru2 Ga4 Ga6 78.25(3) 3 3_556 ?
Ga2 Ga4 Ga6 133.99(3) . 3_556 ?
Ga1 Ga4 Ga6 37.92(2) 3_556 3_556 ?
Ga3 Ga4 Ga6 40.05(2) 3_556 3_556 ?
Ga9 Ga4 Ga6 59.200(17) 3_556 3_556 ?
Ga9 Ga4 Ga6 96.21(3) 3 3_556 ?
Ga1 Ga4 Ga6 110.48(3) 7_665 3_556 ?
Ga7 Ga4 Ga6 100.98(3) 3 3_556 ?
Ga7 Ga4 Ga6 66.15(3) 3_556 3_556 ?
Nd1 Ga4 Ga6 111.794(19) 1_556 3_556 ?
Nd1 Ga4 Ga6 161.04(3) . 3_556 ?
Ga4 Ga4 Ga6 63.216(11) 1_556 3_556 ?
Ga4 Ga4 Ga6 116.784(10) 1_554 3_556 ?
Ga8 Ga4 Ga6 98.78(2) . 3_556 ?
Ga4 Ga4 Ga6 73.84(2) 5_666 3_556 ?
Ru1 Ga4 Ga6 101.20(2) 1_556 3_556 ?
Ru1 Ga4 Ga6 127.73(3) . 3_556 ?
Ru2 Ga4 Ga6 78.25(3) 3_556 3 ?
Ru2 Ga4 Ga6 24.904(16) 3 3 ?
Ga2 Ga4 Ga6 133.99(3) . 3 ?
Ga1 Ga4 Ga6 37.92(2) 3_556 3 ?
Ga3 Ga4 Ga6 40.05(2) 3_556 3 ?
Ga9 Ga4 Ga6 96.21(3) 3_556 3 ?
Ga9 Ga4 Ga6 59.200(17) 3 3 ?
Ga1 Ga4 Ga6 110.48(3) 7_665 3 ?
Ga7 Ga4 Ga6 66.15(3) 3 3 ?
Ga7 Ga4 Ga6 100.98(3) 3_556 3 ?
Nd1 Ga4 Ga6 161.04(3) 1_556 3 ?
Nd1 Ga4 Ga6 111.794(19) . 3 ?
Ga4 Ga4 Ga6 116.784(11) 1_556 3 ?
Ga4 Ga4 Ga6 63.216(11) 1_554 3 ?
Ga8 Ga4 Ga6 98.78(2) . 3 ?
Ga4 Ga4 Ga6 73.84(2) 5_666 3 ?
Ru1 Ga4 Ga6 127.73(3) 1_556 3 ?
Ru1 Ga4 Ga6 101.20(2) . 3 ?
Ga6 Ga4 Ga6 53.57(2) 3_556 3 ?
Ga3 Ga5 Ru1 111.99(3) . 7_665 ?
Ga3 Ga5 Ru1 111.99(3) . 7_666 ?
Ru1 Ga5 Ru1 100.34(4) 7_665 7_666 ?
Ga3 Ga5 Ga8 99.53(4) . 3_546 ?
Ru1 Ga5 Ga8 54.93(2) 7_665 3_546 ?
Ru1 Ga5 Ga8 54.93(2) 7_666 3_546 ?
Ga3 Ga5 Ga1 111.49(4) . 7_665 ?
Ru1 Ga5 Ga1 110.27(3) 7_665 7_665 ?
Ru1 Ga5 Ga1 110.27(3) 7_666 7_665 ?
Ga8 Ga5 Ga1 148.97(4) 3_546 7_665 ?
Ga3 Ga5 Ga2 158.75(5) . 7_665 ?
Ru1 Ga5 Ga2 57.50(2) 7_665 7_665 ?
Ru1 Ga5 Ga2 57.50(2) 7_666 7_665 ?
Ga8 Ga5 Ga2 59.22(3) 3_546 7_665 ?
Ga1 Ga5 Ga2 89.76(4) 7_665 7_665 ?
Ga3 Ga5 Ga6 131.01(3) . 7_666 ?
Ru1 Ga5 Ga6 115.90(4) 7_665 7_666 ?
Ru1 Ga5 Ga6 50.03(3) 7_666 7_666 ?
Ga8 Ga5 Ga6 99.35(3) 3_546 7_666 ?
Ga1 Ga5 Ga6 60.25(3) 7_665 7_666 ?
Ga2 Ga5 Ga6 59.20(3) 7_665 7_666 ?
Ga3 Ga5 Ga6 131.01(3) . 7_665 ?
Ru1 Ga5 Ga6 50.03(3) 7_665 7_665 ?
Ru1 Ga5 Ga6 115.90(4) 7_666 7_665 ?
Ga8 Ga5 Ga6 99.35(3) 3_546 7_665 ?
Ga1 Ga5 Ga6 60.25(3) 7_665 7_665 ?
Ga2 Ga5 Ga6 59.20(3) 7_665 7_665 ?
Ga6 Ga5 Ga6 89.29(4) 7_666 7_665 ?
Ga3 Ga5 Nd1 66.53(2) . . ?
Ru1 Ga5 Nd1 89.27(2) 7_665 . ?
Ru1 Ga5 Nd1 169.88(3) 7_666 . ?
Ga8 Ga5 Nd1 134.83(2) 3_546 . ?
Ga1 Ga5 Nd1 62.81(3) 7_665 . ?
Ga2 Ga5 Nd1 127.31(2) 7_665 . ?
Ga6 Ga5 Nd1 122.64(4) 7_666 . ?
Ga6 Ga5 Nd1 68.10(3) 7_665 . ?
Ga3 Ga5 Nd1 66.53(2) . 1_556 ?
Ru1 Ga5 Nd1 169.88(3) 7_665 1_556 ?
Ru1 Ga5 Nd1 89.27(2) 7_666 1_556 ?
Ga8 Ga5 Nd1 134.83(2) 3_546 1_556 ?
Ga1 Ga5 Nd1 62.81(3) 7_665 1_556 ?
Ga2 Ga5 Nd1 127.31(2) 7_665 1_556 ?
Ga6 Ga5 Nd1 68.10(3) 7_666 1_556 ?
Ga6 Ga5 Nd1 122.64(4) 7_665 1_556 ?
Nd1 Ga5 Nd1 80.96(3) . 1_556 ?
Ga3 Ga5 Ga7 62.13(3) . . ?
Ru1 Ga5 Ga7 50.85(3) 7_665 . ?
Ru1 Ga5 Ga7 109.76(4) 7_666 . ?
Ga8 Ga5 Ga7 57.80(2) 3_546 . ?
Ga1 Ga5 Ga7 138.35(2) 7_665 . ?
Ga2 Ga5 Ga7 102.20(3) 7_665 . ?
Ga6 Ga5 Ga7 156.99(4) 7_666 . ?
Ga6 Ga5 Ga7 91.92(3) 7_665 . ?
Nd1 Ga5 Ga7 78.76(2) . . ?
Nd1 Ga5 Ga7 128.65(4) 1_556 . ?
Ga3 Ga5 Ga7 62.13(3) . 1_556 ?
Ru1 Ga5 Ga7 109.76(4) 7_665 1_556 ?
Ru1 Ga5 Ga7 50.85(3) 7_666 1_556 ?
Ga8 Ga5 Ga7 57.80(2) 3_546 1_556 ?
Ga1 Ga5 Ga7 138.35(2) 7_665 1_556 ?
Ga2 Ga5 Ga7 102.21(3) 7_665 1_556 ?
Ga6 Ga5 Ga7 91.92(3) 7_666 1_556 ?
Ga6 Ga5 Ga7 156.99(4) 7_665 1_556 ?
Nd1 Ga5 Ga7 128.65(4) . 1_556 ?
Nd1 Ga5 Ga7 78.76(2) 1_556 1_556 ?
Ga7 Ga5 Ga7 78.27(3) . 1_556 ?
Ga3 Ga5 Ga5 90.0 . 1_556 ?
Ru1 Ga5 Ga5 140.17(2) 7_665 1_556 ?
Ru1 Ga5 Ga5 39.83(2) 7_666 1_556 ?
Ga8 Ga5 Ga5 90.0 3_546 1_556 ?
Ga1 Ga5 Ga5 90.0 7_665 1_556 ?
Ga2 Ga5 Ga5 90.0 7_665 1_556 ?
Ga6 Ga5 Ga5 45.36(2) 7_666 1_556 ?
Ga6 Ga5 Ga5 134.64(2) 7_665 1_556 ?
Nd1 Ga5 Ga5 130.482(14) . 1_556 ?
Nd1 Ga5 Ga5 49.519(14) 1_556 1_556 ?
Ga7 Ga5 Ga5 129.136(17) . 1_556 ?
Ga7 Ga5 Ga5 50.864(17) 1_556 1_556 ?
Ga3 Ga5 Ga5 90.0 . 1_554 ?
Ru1 Ga5 Ga5 39.83(2) 7_665 1_554 ?
Ru1 Ga5 Ga5 140.17(2) 7_666 1_554 ?
Ga8 Ga5 Ga5 90.0 3_546 1_554 ?
Ga1 Ga5 Ga5 90.0 7_665 1_554 ?
Ga2 Ga5 Ga5 90.0 7_665 1_554 ?
Ga6 Ga5 Ga5 134.64(2) 7_666 1_554 ?
Ga6 Ga5 Ga5 45.36(2) 7_665 1_554 ?
Nd1 Ga5 Ga5 49.519(14) . 1_554 ?
Nd1 Ga5 Ga5 130.481(15) 1_556 1_554 ?
Ga7 Ga5 Ga5 50.864(17) . 1_554 ?
Ga7 Ga5 Ga5 129.135(17) 1_556 1_554 ?
Ga5 Ga5 Ga5 180.0 1_556 1_554 ?
Ga3 Ga5 Ga3 154.00(4) . 7_665 ?
Ru1 Ga5 Ga3 83.76(3) 7_665 7_665 ?
Ru1 Ga5 Ga3 83.76(3) 7_666 7_665 ?
Ga8 Ga5 Ga3 106.47(3) 3_546 7_665 ?
Ga1 Ga5 Ga3 42.50(2) 7_665 7_665 ?
Ga2 Ga5 Ga3 47.25(3) 7_665 7_665 ?
Ga6 Ga5 Ga3 44.74(2) 7_666 7_665 ?
Ga6 Ga5 Ga3 44.74(2) 7_665 7_665 ?
Nd1 Ga5 Ga3 94.24(3) . 7_665 ?
Nd1 Ga5 Ga3 94.24(3) 1_556 7_665 ?
Ga7 Ga5 Ga3 133.75(2) . 7_665 ?
Ga7 Ga5 Ga3 133.75(2) 1_556 7_665 ?
Ga5 Ga5 Ga3 90.0 1_556 7_665 ?
Ga5 Ga5 Ga3 90.0 1_554 7_665 ?
Ga3 Ga5 Ru2 31.349(16) . 1_556 ?
Ru1 Ga5 Ru2 122.66(3) 7_665 1_556 ?
Ru1 Ga5 Ru2 80.76(3) 7_666 1_556 ?
Ga8 Ga5 Ru2 83.94(2) 3_546 1_556 ?
Ga1 Ga5 Ru2 123.10(3) 7_665 1_556 ?
Ga2 Ga5 Ru2 134.84(3) 7_665 1_556 ?
Ga6 Ga5 Ru2 108.00(2) 7_666 1_556 ?
Ga6 Ga5 Ru2 161.75(2) 7_665 1_556 ?
Nd1 Ga5 Ru2 96.79(3) . 1_556 ?
Nd1 Ga5 Ru2 61.720(19) 1_556 1_556 ?
Ga7 Ga5 Ru2 74.54(3) . 1_556 ?
Ga7 Ga5 Ru2 32.63(2) 1_556 1_556 ?
Ga5 Ga5 Ru2 62.875(9) 1_556 1_556 ?
Ga5 Ga5 Ru2 117.125(10) 1_554 1_556 ?
Ga3 Ga5 Ru2 151.332(13) 7_665 1_556 ?
Ga3 Ga5 Ru2 31.349(16) . . ?
Ru1 Ga5 Ru2 80.76(3) 7_665 . ?
Ru1 Ga5 Ru2 122.66(3) 7_666 . ?
Ga8 Ga5 Ru2 83.94(2) 3_546 . ?
Ga1 Ga5 Ru2 123.10(3) 7_665 . ?
Ga2 Ga5 Ru2 134.84(3) 7_665 . ?
Ga6 Ga5 Ru2 161.75(2) 7_666 . ?
Ga6 Ga5 Ru2 108.00(2) 7_665 . ?
Nd1 Ga5 Ru2 61.720(19) . . ?
Nd1 Ga5 Ru2 96.79(3) 1_556 . ?
Ga7 Ga5 Ru2 32.64(2) . . ?
Ga7 Ga5 Ru2 74.54(3) 1_556 . ?
Ga5 Ga5 Ru2 117.125(10) 1_556 . ?
Ga5 Ga5 Ru2 62.875(10) 1_554 . ?
Ga3 Ga5 Ru2 151.332(13) 7_665 . ?
Ru2 Ga5 Ru2 54.25(2) 1_556 . ?
Ga3 Ga5 Ga2 40.86(3) . . ?
Ru1 Ga5 Ga2 128.55(2) 7_665 . ?
Ru1 Ga5 Ga2 128.55(2) 7_666 . ?
Ga8 Ga5 Ga2 140.39(3) 3_546 . ?
Ga1 Ga5 Ga2 70.63(3) 7_665 . ?
Ga2 Ga5 Ga2 160.39(3) 7_665 . ?
Ga6 Ga5 Ga2 108.45(3) 7_666 . ?
Ga6 Ga5 Ga2 108.45(3) 7_665 . ?
Nd1 Ga5 Ga2 43.518(15) . . ?
Nd1 Ga5 Ga2 43.517(15) 1_556 . ?
Ga7 Ga5 Ga2 92.94(3) . . ?
Ga7 Ga5 Ga2 92.94(3) 1_556 . ?
Ga5 Ga5 Ga2 90.0 1_556 . ?
Ga5 Ga5 Ga2 90.0 1_554 . ?
Ga3 Ga5 Ga2 113.14(3) 7_665 . ?
Ru2 Ga5 Ga2 61.19(2) 1_556 . ?
Ru2 Ga5 Ga2 61.19(2) . . ?
Ga3 Ga5 Ru2 126.31(3) . 7_666 ?
Ru1 Ga5 Ru2 117.98(3) 7_665 7_666 ?
Ru1 Ga5 Ru2 77.63(3) 7_666 7_666 ?
Ga8 Ga5 Ru2 124.37(3) 3_546 7_666 ?
Ga1 Ga5 Ru2 32.640(14) 7_665 7_666 ?
Ga2 Ga5 Ru2 72.04(3) 7_665 7_666 ?
Ga6 Ga5 Ru2 27.63(2) 7_666 7_666 ?
Ga6 Ga5 Ru2 74.89(3) 7_665 7_666 ?
Nd1 Ga5 Ru2 95.13(3) . 7_666 ?
Nd1 Ga5 Ru2 60.76(2) 1_556 7_666 ?
Ga7 Ga5 Ru2 166.78(2) . 7_666 ?
Ga7 Ga5 Ru2 114.32(2) 1_556 7_666 ?
Ga5 Ga5 Ru2 63.577(9) 1_556 7_666 ?
Ga5 Ga5 Ru2 116.423(9) 1_554 7_666 ?
Ga3 Ga5 Ru2 34.235(12) 7_665 7_666 ?
Ru2 Ga5 Ru2 118.108(16) 1_556 7_666 ?
Ru2 Ga5 Ru2 151.27(2) . 7_666 ?
Ga2 Ga5 Ru2 90.48(3) . 7_666 ?
Ga3 Ga5 Ru2 126.31(3) . 7_665 ?
Ru1 Ga5 Ru2 77.63(3) 7_665 7_665 ?
Ru1 Ga5 Ru2 117.98(3) 7_666 7_665 ?
Ga8 Ga5 Ru2 124.37(3) 3_546 7_665 ?
Ga1 Ga5 Ru2 32.640(14) 7_665 7_665 ?
Ga2 Ga5 Ru2 72.04(3) 7_665 7_665 ?
Ga6 Ga5 Ru2 74.89(3) 7_666 7_665 ?
Ga6 Ga5 Ru2 27.63(2) 7_665 7_665 ?
Nd1 Ga5 Ru2 60.76(2) . 7_665 ?
Nd1 Ga5 Ru2 95.13(3) 1_556 7_665 ?
Ga7 Ga5 Ru2 114.32(2) . 7_665 ?
Ga7 Ga5 Ru2 166.78(2) 1_556 7_665 ?
Ga5 Ga5 Ru2 116.423(9) 1_556 7_665 ?
Ga5 Ga5 Ru2 63.577(9) 1_554 7_665 ?
Ga3 Ga5 Ru2 34.235(13) 7_665 7_665 ?
Ru2 Ga5 Ru2 151.27(2) 1_556 7_665 ?
Ru2 Ga5 Ru2 118.108(16) . 7_665 ?
Ga2 Ga5 Ru2 90.48(3) . 7_665 ?
Ru2 Ga5 Ru2 52.846(18) 7_666 7_665 ?
Ru1 Ga6 Ru2 176.84(5) . . ?
Ru1 Ga6 Ga2 60.55(3) . . ?
Ru2 Ga6 Ga2 121.21(3) . . ?
Ru1 Ga6 Ga2 60.55(3) . 1_554 ?
Ru2 Ga6 Ga2 121.21(3) . 1_554 ?
Ga2 Ga6 Ga2 91.56(4) . 1_554 ?
Ru1 Ga6 Ga1 118.07(3) . . ?
Ru2 Ga6 Ga1 60.08(3) . . ?
Ga2 Ga6 Ga1 89.00(3) . . ?
Ga2 Ga6 Ga1 177.86(5) 1_554 . ?
Ru1 Ga6 Ga1 118.07(3) . 1_554 ?
Ru2 Ga6 Ga1 60.08(3) . 1_554 ?
Ga2 Ga6 Ga1 177.86(5) . 1_554 ?
Ga2 Ga6 Ga1 89.00(3) 1_554 1_554 ?
Ga1 Ga6 Ga1 90.38(4) . 1_554 ?
Ru1 Ga6 Ga5 59.55(3) . 7_564 ?
Ru2 Ga6 Ga5 118.59(3) . 7_564 ?
Ga2 Ga6 Ga5 120.09(4) . 7_564 ?
Ga2 Ga6 Ga5 59.62(3) 1_554 7_564 ?
Ga1 Ga6 Ga5 118.36(4) . 7_564 ?
Ga1 Ga6 Ga5 58.53(3) 1_554 7_564 ?
Ru1 Ga6 Ga5 59.55(3) . 7_565 ?
Ru2 Ga6 Ga5 118.59(3) . 7_565 ?
Ga2 Ga6 Ga5 59.62(3) . 7_565 ?
Ga2 Ga6 Ga5 120.10(4) 1_554 7_565 ?
Ga1 Ga6 Ga5 58.53(3) . 7_565 ?
Ga1 Ga6 Ga5 118.35(4) 1_554 7_565 ?
Ga5 Ga6 Ga5 89.28(4) 7_564 7_565 ?
Ru1 Ga6 Ga3 124.71(3) . 1_554 ?
Ru2 Ga6 Ga3 57.05(3) . 1_554 ?
Ga2 Ga6 Ga3 123.57(4) . 1_554 ?
Ga2 Ga6 Ga3 64.18(3) 1_554 1_554 ?
Ga1 Ga6 Ga3 117.13(4) . 1_554 ?
Ga1 Ga6 Ga3 58.50(3) 1_554 1_554 ?
Ga5 Ga6 Ga3 91.56(3) 7_564 1_554 ?
Ga5 Ga6 Ga3 175.27(4) 7_565 1_554 ?
Ru1 Ga6 Ga3 124.71(3) . . ?
Ru2 Ga6 Ga3 57.05(3) . . ?
Ga2 Ga6 Ga3 64.18(3) . . ?
Ga2 Ga6 Ga3 123.57(4) 1_554 . ?
Ga1 Ga6 Ga3 58.49(3) . . ?
Ga1 Ga6 Ga3 117.13(4) 1_554 . ?
Ga5 Ga6 Ga3 175.27(4) 7_564 . ?
Ga5 Ga6 Ga3 91.56(3) 7_565 . ?
Ga3 Ga6 Ga3 87.22(4) 1_554 . ?
Ru1 Ga6 Nd1 92.34(4) . . ?
Ru2 Ga6 Nd1 90.82(4) . . ?
Ga2 Ga6 Nd1 61.70(3) . . ?
Ga2 Ga6 Nd1 61.70(3) 1_554 . ?
Ga1 Ga6 Nd1 120.33(3) . . ?
Ga1 Ga6 Nd1 120.33(3) 1_554 . ?
Ga5 Ga6 Nd1 121.31(3) 7_564 . ?
Ga5 Ga6 Nd1 121.31(3) 7_565 . ?
Ga3 Ga6 Nd1 61.95(3) 1_554 . ?
Ga3 Ga6 Nd1 61.95(3) . . ?
Ru1 Ga6 Nd1 88.73(4) . 7_565 ?
Ru2 Ga6 Nd1 88.11(3) . 7_565 ?
Ga2 Ga6 Nd1 118.92(3) . 7_565 ?
Ga2 Ga6 Nd1 118.92(3) 1_554 7_565 ?
Ga1 Ga6 Nd1 59.06(2) . 7_565 ?
Ga1 Ga6 Nd1 59.06(2) 1_554 7_565 ?
Ga5 Ga6 Nd1 59.30(3) 7_564 7_565 ?
Ga5 Ga6 Nd1 59.30(3) 7_565 7_565 ?
Ga3 Ga6 Nd1 117.38(3) 1_554 7_565 ?
Ga3 Ga6 Nd1 117.38(3) . 7_565 ?
Nd1 Ga6 Nd1 178.93(4) . 7_565 ?
Ru1 Ga6 Ga9 141.76(4) . . ?
Ru2 Ga6 Ga9 35.09(2) . . ?
Ga2 Ga6 Ga9 133.82(2) . . ?
Ga2 Ga6 Ga9 133.82(2) 1_554 . ?
Ga1 Ga6 Ga9 46.02(2) . . ?
Ga1 Ga6 Ga9 46.02(2) 1_554 . ?
Ga5 Ga6 Ga9 95.10(3) 7_564 . ?
Ga5 Ga6 Ga9 95.10(3) 7_565 . ?
Ga3 Ga6 Ga9 80.20(3) 1_554 . ?
Ga3 Ga6 Ga9 80.20(3) . . ?
Nd1 Ga6 Ga9 125.90(3) . . ?
Nd1 Ga6 Ga9 53.027(16) 7_565 . ?
Ru1 Ga6 Ga6 90.0 . 1_556 ?
Ru2 Ga6 Ga6 90.0 . 1_556 ?
Ga2 Ga6 Ga6 44.22(2) . 1_556 ?
Ga2 Ga6 Ga6 135.78(2) 1_554 1_556 ?
Ga1 Ga6 Ga6 44.81(2) . 1_556 ?
Ga1 Ga6 Ga6 135.19(2) 1_554 1_556 ?
Ga5 Ga6 Ga6 134.64(2) 7_564 1_556 ?
Ga5 Ga6 Ga6 45.36(2) 7_565 1_556 ?
Ga3 Ga6 Ga6 133.61(2) 1_554 1_556 ?
Ga3 Ga6 Ga6 46.39(2) . 1_556 ?
Nd1 Ga6 Ga6 90.0 . 1_556 ?
Nd1 Ga6 Ga6 90.0 7_565 1_556 ?
Ga9 Ga6 Ga6 90.0 . 1_556 ?
Ru1 Ga6 Ga6 90.0 . 1_554 ?
Ru2 Ga6 Ga6 90.0 . 1_554 ?
Ga2 Ga6 Ga6 135.78(2) . 1_554 ?
Ga2 Ga6 Ga6 44.22(2) 1_554 1_554 ?
Ga1 Ga6 Ga6 135.19(2) . 1_554 ?
Ga1 Ga6 Ga6 44.81(2) 1_554 1_554 ?
Ga5 Ga6 Ga6 45.36(2) 7_564 1_554 ?
Ga5 Ga6 Ga6 134.64(2) 7_565 1_554 ?
Ga3 Ga6 Ga6 46.39(2) 1_554 1_554 ?
Ga3 Ga6 Ga6 133.61(2) . 1_554 ?
Nd1 Ga6 Ga6 90.0 . 1_554 ?
Nd1 Ga6 Ga6 90.0 7_565 1_554 ?
Ga9 Ga6 Ga6 90.0 . 1_554 ?
Ga6 Ga6 Ga6 180.0 1_556 1_554 ?
Ru1 Ga6 Ga7 155.04(4) . . ?
Ru2 Ga6 Ga7 28.12(2) . . ?
Ga2 Ga6 Ga7 103.71(3) . . ?
Ga2 Ga6 Ga7 103.71(3) 1_554 . ?
Ga1 Ga6 Ga7 78.16(3) . . ?
Ga1 Ga6 Ga7 78.16(3) 1_554 . ?
Ga5 Ga6 Ga7 132.08(2) 7_564 . ?
Ga5 Ga6 Ga7 132.08(2) 7_565 . ?
Ga3 Ga6 Ga7 45.17(2) 1_554 . ?
Ga3 Ga6 Ga7 45.17(2) . . ?
Nd1 Ga6 Ga7 62.70(3) . . ?
Nd1 Ga6 Ga7 116.23(3) 7_565 . ?
Ga9 Ga6 Ga7 63.20(2) . . ?
Ga6 Ga6 Ga7 90.0 1_556 . ?
Ga6 Ga6 Ga7 90.0 1_554 . ?
Ru1 Ga6 Ga8 27.976(10) . . ?
Ru2 Ga6 Ga8 151.928(10) . . ?
Ga2 Ga6 Ga8 39.17(2) . . ?
Ga2 Ga6 Ga8 84.08(3) 1_554 . ?
Ga1 Ga6 Ga8 95.06(3) . . ?
Ga1 Ga6 Ga8 138.90(4) 1_554 . ?
Ga5 Ga6 Ga8 83.51(3) 7_564 . ?
Ga5 Ga6 Ga8 39.46(2) 7_565 . ?
Ga3 Ga6 Ga8 145.27(3) 1_554 . ?
Ga3 Ga6 Ga8 100.07(2) . . ?
Nd1 Ga6 Ga8 91.49(2) . . ?
Nd1 Ga6 Ga8 89.45(2) 7_565 . ?
Ga9 Ga6 Ga8 134.41(2) . . ?
Ga6 Ga6 Ga8 62.030(9) 1_556 . ?
Ga6 Ga6 Ga8 117.969(9) 1_554 . ?
Ga7 Ga6 Ga8 142.79(2) . . ?
Ru1 Ga6 Ga8 27.976(10) . 1_554 ?
Ru2 Ga6 Ga8 151.928(10) . 1_554 ?
Ga2 Ga6 Ga8 84.08(3) . 1_554 ?
Ga2 Ga6 Ga8 39.17(2) 1_554 1_554 ?
Ga1 Ga6 Ga8 138.90(4) . 1_554 ?
Ga1 Ga6 Ga8 95.06(3) 1_554 1_554 ?
Ga5 Ga6 Ga8 39.46(2) 7_564 1_554 ?
Ga5 Ga6 Ga8 83.51(3) 7_565 1_554 ?
Ga3 Ga6 Ga8 100.07(2) 1_554 1_554 ?
Ga3 Ga6 Ga8 145.27(3) . 1_554 ?
Nd1 Ga6 Ga8 91.49(2) . 1_554 ?
Nd1 Ga6 Ga8 89.45(2) 7_565 1_554 ?
Ga9 Ga6 Ga8 134.41(2) . 1_554 ?
Ga6 Ga6 Ga8 117.969(9) 1_556 1_554 ?
Ga6 Ga6 Ga8 62.030(10) 1_554 1_554 ?
Ga7 Ga6 Ga8 142.79(2) . 1_554 ?
Ga8 Ga6 Ga8 55.939(19) . 1_554 ?
Ru1 Ga6 Ga7 29.73(3) . 3 ?
Ru2 Ga6 Ga7 153.43(4) . 3 ?
Ga2 Ga6 Ga7 47.76(2) . 3 ?
Ga2 Ga6 Ga7 47.76(2) 1_554 3 ?
Ga1 Ga6 Ga7 131.97(2) . 3 ?
Ga1 Ga6 Ga7 131.97(2) 1_554 3 ?
Ga5 Ga6 Ga7 78.91(3) 7_564 3 ?
Ga5 Ga6 Ga7 78.91(3) 7_565 3 ?
Ga3 Ga6 Ga7 105.82(3) 1_554 3 ?
Ga3 Ga6 Ga7 105.82(3) . 3 ?
Nd1 Ga6 Ga7 62.62(2) . 3 ?
Nd1 Ga6 Ga7 118.46(3) 7_565 3 ?
Ga9 Ga6 Ga7 171.48(3) . 3 ?
Ga6 Ga6 Ga7 90.0 1_556 3 ?
Ga6 Ga6 Ga7 90.0 1_554 3 ?
Ga7 Ga6 Ga7 125.32(3) . 3 ?
Ga8 Ga6 Ga7 39.475(15) . 3 ?
Ga8 Ga6 Ga7 39.475(15) 1_554 3 ?
Ru1 Ga6 Ga7 27.99(3) . 7_565 ?
Ru2 Ga6 Ga7 148.85(4) . 7_565 ?
Ga2 Ga6 Ga7 78.34(3) . 7_565 ?
Ga2 Ga6 Ga7 78.34(3) 1_554 7_565 ?
Ga1 Ga6 Ga7 99.75(3) . 7_565 ?
Ga1 Ga6 Ga7 99.75(3) 1_554 7_565 ?
Ga5 Ga6 Ga7 47.01(2) 7_564 7_565 ?
Ga5 Ga6 Ga7 47.01(2) 7_565 7_565 ?
Ga3 Ga6 Ga7 135.46(2) 1_554 7_565 ?
Ga3 Ga6 Ga7 135.46(2) . 7_565 ?
Nd1 Ga6 Ga7 120.33(3) . 7_565 ?
Nd1 Ga6 Ga7 60.74(3) 7_565 7_565 ?
Ga9 Ga6 Ga7 113.77(3) . 7_565 ?
Ga6 Ga6 Ga7 90.0 1_556 7_565 ?
Ga6 Ga6 Ga7 90.0 1_554 7_565 ?
Ga7 Ga6 Ga7 176.97(3) . 7_565 ?
Ga8 Ga6 Ga7 39.185(14) . 7_565 ?
Ga8 Ga6 Ga7 39.185(14) 1_554 7_565 ?
Ga7 Ga6 Ga7 57.72(3) 3 7_565 ?
Ru2 Ga7 Ru1 145.26(5) . 7_665 ?
Ru2 Ga7 Ru1 144.80(5) . 3_545 ?
Ru1 Ga7 Ru1 69.93(4) 7_665 3_545 ?
Ru2 Ga7 Ga8 136.063(16) . 3_546 ?
Ru1 Ga7 Ga8 53.85(2) 7_665 3_546 ?
Ru1 Ga7 Ga8 53.82(2) 3_545 3_546 ?
Ru2 Ga7 Ga8 136.063(16) . 3_545 ?
Ru1 Ga7 Ga8 53.85(2) 7_665 3_545 ?
Ru1 Ga7 Ga8 53.82(2) 3_545 3_545 ?
Ga8 Ga7 Ga8 87.87(3) 3_546 3_545 ?
Ru2 Ga7 Ga3 54.94(2) . . ?
Ru1 Ga7 Ga3 101.51(3) 7_665 . ?
Ru1 Ga7 Ga3 138.168(19) 3_545 . ?
Ga8 Ga7 Ga3 87.38(2) 3_546 . ?
Ga8 Ga7 Ga3 151.18(4) 3_545 . ?
Ru2 Ga7 Ga3 54.94(2) . 1_554 ?
Ru1 Ga7 Ga3 101.51(3) 7_665 1_554 ?
Ru1 Ga7 Ga3 138.169(19) 3_545 1_554 ?
Ga8 Ga7 Ga3 151.18(4) 3_546 1_554 ?
Ga8 Ga7 Ga3 87.38(2) 3_545 1_554 ?
Ga3 Ga7 Ga3 83.25(4) . 1_554 ?
Ru2 Ga7 Ga4 54.69(3) . 3_545 ?
Ru1 Ga7 Ga4 138.46(2) 7_665 3_545 ?
Ru1 Ga7 Ga4 101.28(4) 3_545 3_545 ?
Ga8 Ga7 Ga4 150.75(4) 3_546 3_545 ?
Ga8 Ga7 Ga4 87.52(2) 3_545 3_545 ?
Ga3 Ga7 Ga4 109.63(4) . 3_545 ?
Ga3 Ga7 Ga4 57.26(3) 1_554 3_545 ?
Ru2 Ga7 Ga4 54.69(3) . 3_546 ?
Ru1 Ga7 Ga4 138.457(19) 7_665 3_546 ?
Ru1 Ga7 Ga4 101.28(4) 3_545 3_546 ?
Ga8 Ga7 Ga4 87.52(2) 3_546 3_546 ?
Ga8 Ga7 Ga4 150.75(4) 3_545 3_546 ?
Ga3 Ga7 Ga4 57.26(3) . 3_546 ?
Ga3 Ga7 Ga4 109.63(4) 1_554 3_546 ?
Ga4 Ga7 Ga4 82.60(4) 3_545 3_546 ?
Ru2 Ga7 Ga2 102.08(3) . 3_545 ?
Ru1 Ga7 Ga2 104.66(3) 7_665 3_545 ?
Ru1 Ga7 Ga2 53.06(3) 3_545 3_545 ?
Ga8 Ga7 Ga2 106.59(3) 3_546 3_545 ?
Ga8 Ga7 Ga2 53.707(19) 3_545 3_545 ?
Ga3 Ga7 Ga2 153.77(4) . 3_545 ?
Ga3 Ga7 Ga2 93.26(3) 1_554 3_545 ?
Ga4 Ga7 Ga2 49.13(2) 3_545 3_545 ?
Ga4 Ga7 Ga2 100.38(4) 3_546 3_545 ?
Ru2 Ga7 Ga2 102.08(3) . 3_546 ?
Ru1 Ga7 Ga2 104.66(3) 7_665 3_546 ?
Ru1 Ga7 Ga2 53.06(3) 3_545 3_546 ?
Ga8 Ga7 Ga2 53.707(19) 3_546 3_546 ?
Ga8 Ga7 Ga2 106.59(3) 3_545 3_546 ?
Ga3 Ga7 Ga2 93.26(3) . 3_546 ?
Ga3 Ga7 Ga2 153.77(4) 1_554 3_546 ?
Ga4 Ga7 Ga2 100.38(4) 3_545 3_546 ?
Ga4 Ga7 Ga2 49.13(2) 3_546 3_546 ?
Ga2 Ga7 Ga2 78.44(4) 3_545 3_546 ?
Ru2 Ga7 Ga5 102.52(3) . 1_554 ?
Ru1 Ga7 Ga5 52.95(2) 7_665 1_554 ?
Ru1 Ga7 Ga5 104.61(4) 3_545 1_554 ?
Ga8 Ga7 Ga5 106.52(4) 3_546 1_554 ?
Ga8 Ga7 Ga5 53.74(2) 3_545 1_554 ?
Ga3 Ga7 Ga5 100.81(4) . 1_554 ?
Ga3 Ga7 Ga5 49.38(3) 1_554 1_554 ?
Ga4 Ga7 Ga5 93.79(2) 3_545 1_554 ?
Ga4 Ga7 Ga5 154.06(4) 3_546 1_554 ?
Ga2 Ga7 Ga5 96.38(2) 3_545 1_554 ?
Ga2 Ga7 Ga5 155.41(4) 3_546 1_554 ?
Ru2 Ga7 Ga5 102.52(3) . . ?
Ru1 Ga7 Ga5 52.95(2) 7_665 . ?
Ru1 Ga7 Ga5 104.61(4) 3_545 . ?
Ga8 Ga7 Ga5 53.74(2) 3_546 . ?
Ga8 Ga7 Ga5 106.52(4) 3_545 . ?
Ga3 Ga7 Ga5 49.38(3) . . ?
Ga3 Ga7 Ga5 100.81(4) 1_554 . ?
Ga4 Ga7 Ga5 154.06(4) 3_545 . ?
Ga4 Ga7 Ga5 93.79(2) 3_546 . ?
Ga2 Ga7 Ga5 155.41(4) 3_545 . ?
Ga2 Ga7 Ga5 96.38(2) 3_546 . ?
Ga5 Ga7 Ga5 78.27(3) 1_554 . ?
Ru2 Ga7 Nd1 72.84(3) . . ?
Ru1 Ga7 Nd1 72.43(3) 7_665 . ?
Ru1 Ga7 Nd1 142.36(4) 3_545 . ?
Ga8 Ga7 Nd1 102.46(2) 3_546 . ?
Ga8 Ga7 Nd1 102.46(2) 3_545 . ?
Ga3 Ga7 Nd1 51.21(2) . . ?
Ga3 Ga7 Nd1 51.21(2) 1_554 . ?
Ga4 Ga7 Nd1 106.74(3) 3_545 . ?
Ga4 Ga7 Nd1 106.74(3) 3_546 . ?
Ga2 Ga7 Nd1 140.754(18) 3_545 . ?
Ga2 Ga7 Nd1 140.754(18) 3_546 . ?
Ga5 Ga7 Nd1 49.64(2) 1_554 . ?
Ga5 Ga7 Nd1 49.64(2) . . ?
Ru2 Ga7 Nd1 72.80(3) . 3_545 ?
Ru1 Ga7 Nd1 141.94(4) 7_665 3_545 ?
Ru1 Ga7 Nd1 72.01(3) 3_545 3_545 ?
Ga8 Ga7 Nd1 102.11(3) 3_546 3_545 ?
Ga8 Ga7 Nd1 102.11(3) 3_545 3_545 ?
Ga3 Ga7 Nd1 106.68(3) . 3_545 ?
Ga3 Ga7 Nd1 106.68(3) 1_554 3_545 ?
Ga4 Ga7 Nd1 50.99(2) 3_545 3_545 ?
Ga4 Ga7 Nd1 50.99(2) 3_546 3_545 ?
Ga2 Ga7 Nd1 49.41(2) 3_545 3_545 ?
Ga2 Ga7 Nd1 49.41(2) 3_546 3_545 ?
Ga5 Ga7 Nd1 140.854(17) 1_554 3_545 ?
Ga5 Ga7 Nd1 140.854(17) . 3_545 ?
Nd1 Ga7 Nd1 145.63(3) . 3_545 ?
Ru2 Ga7 Ga7 90.0 . 1_556 ?
Ru1 Ga7 Ga7 90.0 7_665 1_556 ?
Ru1 Ga7 Ga7 90.0 3_545 1_556 ?
Ga8 Ga7 Ga7 46.064(16) 3_546 1_556 ?
Ga8 Ga7 Ga7 133.937(16) 3_545 1_556 ?
Ga3 Ga7 Ga7 48.374(18) . 1_556 ?
Ga3 Ga7 Ga7 131.625(18) 1_554 1_556 ?
Ga4 Ga7 Ga7 131.298(19) 3_545 1_556 ?
Ga4 Ga7 Ga7 48.701(19) 3_546 1_556 ?
Ga2 Ga7 Ga7 129.222(18) 3_545 1_556 ?
Ga2 Ga7 Ga7 50.778(18) 3_546 1_556 ?
Ga5 Ga7 Ga7 129.136(17) 1_554 1_556 ?
Ga5 Ga7 Ga7 50.865(17) . 1_556 ?
Nd1 Ga7 Ga7 90.0 . 1_556 ?
Nd1 Ga7 Ga7 90.0 3_545 1_556 ?
Ru2 Ga7 Ga7 90.0 . 1_554 ?
Ru1 Ga7 Ga7 90.0 7_665 1_554 ?
Ru1 Ga7 Ga7 90.0 3_545 1_554 ?
Ga8 Ga7 Ga7 133.937(16) 3_546 1_554 ?
Ga8 Ga7 Ga7 46.064(16) 3_545 1_554 ?
Ga3 Ga7 Ga7 131.625(18) . 1_554 ?
Ga3 Ga7 Ga7 48.375(18) 1_554 1_554 ?
Ga4 Ga7 Ga7 48.701(19) 3_545 1_554 ?
Ga4 Ga7 Ga7 131.298(19) 3_546 1_554 ?
Ga2 Ga7 Ga7 50.778(18) 3_545 1_554 ?
Ga2 Ga7 Ga7 129.222(18) 3_546 1_554 ?
Ga5 Ga7 Ga7 50.865(17) 1_554 1_554 ?
Ga5 Ga7 Ga7 129.136(17) . 1_554 ?
Nd1 Ga7 Ga7 90.0 . 1_554 ?
Nd1 Ga7 Ga7 90.0 3_545 1_554 ?
Ga7 Ga7 Ga7 180.0 1_556 1_554 ?
Ru2 Ga7 Ga7 179.73(5) . 5_655 ?
Ru1 Ga7 Ga7 35.00(2) 7_665 5_655 ?
Ru1 Ga7 Ga7 34.93(2) 3_545 5_655 ?
Ga8 Ga7 Ga7 43.936(16) 3_546 5_655 ?
Ga8 Ga7 Ga7 43.936(16) 3_545 5_655 ?
Ga3 Ga7 Ga7 125.22(3) . 5_655 ?
Ga3 Ga7 Ga7 125.22(3) 1_554 5_655 ?
Ga4 Ga7 Ga7 125.15(3) 3_545 5_655 ?
Ga4 Ga7 Ga7 125.15(3) 3_546 5_655 ?
Ga2 Ga7 Ga7 77.72(3) 3_545 5_655 ?
Ga2 Ga7 Ga7 77.72(3) 3_546 5_655 ?
Ga5 Ga7 Ga7 77.69(3) 1_554 5_655 ?
Ga5 Ga7 Ga7 77.69(3) . 5_655 ?
Nd1 Ga7 Ga7 107.43(4) . 5_655 ?
Nd1 Ga7 Ga7 106.94(4) 3_545 5_655 ?
Ga7 Ga7 Ga7 90.0 1_556 5_655 ?
Ga7 Ga7 Ga7 90.0 1_554 5_655 ?
Ru2 Ga7 Ga6 27.49(2) . . ?
Ru1 Ga7 Ga6 117.78(4) 7_665 . ?
Ru1 Ga7 Ga6 172.29(4) 3_545 . ?
Ga8 Ga7 Ga6 129.82(2) 3_546 . ?
Ga8 Ga7 Ga6 129.82(2) 3_545 . ?
Ga3 Ga7 Ga6 43.084(19) . . ?
Ga3 Ga7 Ga6 43.084(19) 1_554 . ?
Ga4 Ga7 Ga6 73.07(3) 3_545 . ?
Ga4 Ga7 Ga6 73.07(3) 3_546 . ?
Ga2 Ga7 Ga6 122.00(3) 3_545 . ?
Ga2 Ga7 Ga6 122.00(3) 3_546 . ?
Ga5 Ga7 Ga6 81.29(3) 1_554 . ?
Ga5 Ga7 Ga6 81.29(3) . . ?
Nd1 Ga7 Ga6 45.35(2) . . ?
Nd1 Ga7 Ga6 100.28(3) 3_545 . ?
Ga7 Ga7 Ga6 90.0 1_556 . ?
Ga7 Ga7 Ga6 90.0 1_554 . ?
Ga7 Ga7 Ga6 152.78(4) 5_655 . ?
Ru2 Ga7 Ga9 26.57(2) . . ?
Ru1 Ga7 Ga9 171.83(4) 7_665 . ?
Ru1 Ga7 Ga9 118.23(4) 3_545 . ?
Ga8 Ga7 Ga9 129.98(2) 3_546 . ?
Ga8 Ga7 Ga9 129.98(2) 3_545 . ?
Ga3 Ga7 Ga9 72.55(3) . . ?
Ga3 Ga7 Ga9 72.55(3) 1_554 . ?
Ga4 Ga7 Ga9 42.98(2) 3_545 . ?
Ga4 Ga7 Ga9 42.98(2) 3_546 . ?
Ga2 Ga7 Ga9 81.58(3) 3_545 . ?
Ga2 Ga7 Ga9 81.58(3) 3_546 . ?
Ga5 Ga7 Ga9 121.80(3) 1_554 . ?
Ga5 Ga7 Ga9 121.80(3) . . ?
Nd1 Ga7 Ga9 99.41(2) . . ?
Nd1 Ga7 Ga9 46.226(13) 3_545 . ?
Ga7 Ga7 Ga9 90.0 1_556 . ?
Ga7 Ga7 Ga9 90.0 1_554 . ?
Ga7 Ga7 Ga9 153.16(4) 5_655 . ?
Ga6 Ga7 Ga9 54.06(2) . . ?
Ru1 Ga8 Ru1 180.00(3) 5_566 . ?
Ru1 Ga8 Ru1 108.05(3) 5_566 5_565 ?
Ru1 Ga8 Ru1 71.95(3) . 5_565 ?
Ru1 Ga8 Ru1 71.95(3) 5_566 1_556 ?
Ru1 Ga8 Ru1 108.05(3) . 1_556 ?
Ru1 Ga8 Ru1 180.0 5_565 1_556 ?
Ru1 Ga8 Ga2 120.273(18) 5_566 . ?
Ru1 Ga8 Ga2 59.728(18) . . ?
Ru1 Ga8 Ga2 120.273(18) 5_565 . ?
Ru1 Ga8 Ga2 59.727(18) 1_556 . ?
Ru1 Ga8 Ga2 59.728(18) 5_566 5_566 ?
Ru1 Ga8 Ga2 120.272(18) . 5_566 ?
Ru1 Ga8 Ga2 59.728(18) 5_565 5_566 ?
Ru1 Ga8 Ga2 120.272(18) 1_556 5_566 ?
Ga2 Ga8 Ga2 180.0 . 5_566 ?
Ru1 Ga8 Ga5 120.396(18) 5_566 7_565 ?
Ru1 Ga8 Ga5 59.604(18) . 7_565 ?
Ru1 Ga8 Ga5 120.396(18) 5_565 7_565 ?
Ru1 Ga8 Ga5 59.604(18) 1_556 7_565 ?
Ga2 Ga8 Ga5 61.41(3) . 7_565 ?
Ga2 Ga8 Ga5 118.59(3) 5_566 7_565 ?
Ru1 Ga8 Ga5 59.604(18) 5_566 3_556 ?
Ru1 Ga8 Ga5 120.396(18) . 3_556 ?
Ru1 Ga8 Ga5 59.604(18) 5_565 3_556 ?
Ru1 Ga8 Ga5 120.396(18) 1_556 3_556 ?
Ga2 Ga8 Ga5 118.59(3) . 3_556 ?
Ga2 Ga8 Ga5 61.41(3) 5_566 3_556 ?
Ga5 Ga8 Ga5 180.0 7_565 3_556 ?
Ru1 Ga8 Ga7 124.22(3) 5_566 7_565 ?
Ru1 Ga8 Ga7 55.78(3) . 7_565 ?
Ru1 Ga8 Ga7 55.90(2) 5_565 7_565 ?
Ru1 Ga8 Ga7 124.10(2) 1_556 7_565 ?
Ga2 Ga8 Ga7 111.62(3) . 7_565 ?
Ga2 Ga8 Ga7 68.38(3) 5_566 7_565 ?
Ga5 Ga8 Ga7 68.47(2) 7_565 7_565 ?
Ga5 Ga8 Ga7 111.53(2) 3_556 7_565 ?
Ru1 Ga8 Ga7 55.78(3) 5_566 3_556 ?
Ru1 Ga8 Ga7 124.22(3) . 3_556 ?
Ru1 Ga8 Ga7 124.10(2) 5_565 3_556 ?
Ru1 Ga8 Ga7 55.90(2) 1_556 3_556 ?
Ga2 Ga8 Ga7 68.38(3) . 3_556 ?
Ga2 Ga8 Ga7 111.62(3) 5_566 3_556 ?
Ga5 Ga8 Ga7 111.53(2) 7_565 3_556 ?
Ga5 Ga8 Ga7 68.47(2) 3_556 3_556 ?
Ga7 Ga8 Ga7 180.0 7_565 3_556 ?
Ru1 Ga8 Ga7 55.90(2) 5_566 7_566 ?
Ru1 Ga8 Ga7 124.10(2) . 7_566 ?
Ru1 Ga8 Ga7 124.22(3) 5_565 7_566 ?
Ru1 Ga8 Ga7 55.78(3) 1_556 7_566 ?
Ga2 Ga8 Ga7 111.62(3) . 7_566 ?
Ga2 Ga8 Ga7 68.38(3) 5_566 7_566 ?
Ga5 Ga8 Ga7 68.47(2) 7_565 7_566 ?
Ga5 Ga8 Ga7 111.53(2) 3_556 7_566 ?
Ga7 Ga8 Ga7 87.87(3) 7_565 7_566 ?
Ga7 Ga8 Ga7 92.13(3) 3_556 7_566 ?
Ru1 Ga8 Ga7 124.10(2) 5_566 3 ?
Ru1 Ga8 Ga7 55.90(2) . 3 ?
Ru1 Ga8 Ga7 55.78(3) 5_565 3 ?
Ru1 Ga8 Ga7 124.22(3) 1_556 3 ?
Ga2 Ga8 Ga7 68.38(3) . 3 ?
Ga2 Ga8 Ga7 111.62(3) 5_566 3 ?
Ga5 Ga8 Ga7 111.53(2) 7_565 3 ?
Ga5 Ga8 Ga7 68.47(2) 3_556 3 ?
Ga7 Ga8 Ga7 92.13(3) 7_565 3 ?
Ga7 Ga8 Ga7 87.87(3) 3_556 3 ?
Ga7 Ga8 Ga7 180.0 7_566 3 ?
Ru1 Ga8 Ga8 35.973(16) 5_566 1_556 ?
Ru1 Ga8 Ga8 144.027(16) . 1_556 ?
Ru1 Ga8 Ga8 144.027(16) 5_565 1_556 ?
Ru1 Ga8 Ga8 35.973(16) 1_556 1_556 ?
Ga2 Ga8 Ga8 90.0 . 1_556 ?
Ga2 Ga8 Ga8 90.0 5_566 1_556 ?
Ga5 Ga8 Ga8 90.0 7_565 1_556 ?
Ga5 Ga8 Ga8 90.0 3_556 1_556 ?
Ga7 Ga8 Ga8 133.936(16) 7_565 1_556 ?
Ga7 Ga8 Ga8 46.064(16) 3_556 1_556 ?
Ga7 Ga8 Ga8 46.064(16) 7_566 1_556 ?
Ga7 Ga8 Ga8 133.936(16) 3 1_556 ?
Ru1 Ga8 Ga8 144.027(16) 5_566 1_554 ?
Ru1 Ga8 Ga8 35.973(16) . 1_554 ?
Ru1 Ga8 Ga8 35.973(16) 5_565 1_554 ?
Ru1 Ga8 Ga8 144.027(16) 1_556 1_554 ?
Ga2 Ga8 Ga8 90.0 . 1_554 ?
Ga2 Ga8 Ga8 90.0 5_566 1_554 ?
Ga5 Ga8 Ga8 90.0 7_565 1_554 ?
Ga5 Ga8 Ga8 90.0 3_556 1_554 ?
Ga7 Ga8 Ga8 46.064(16) 7_565 1_554 ?
Ga7 Ga8 Ga8 133.936(16) 3_556 1_554 ?
Ga7 Ga8 Ga8 133.936(16) 7_566 1_554 ?
Ga7 Ga8 Ga8 46.064(16) 3 1_554 ?
Ga8 Ga8 Ga8 180.0 1_556 1_554 ?
Ru1 Ga8 Ga3 101.99(2) 5_566 7_565 ?
Ru1 Ga8 Ga3 78.01(2) . 7_565 ?
Ru1 Ga8 Ga3 101.99(2) 5_565 7_565 ?
Ru1 Ga8 Ga3 78.01(2) 1_556 7_565 ?
Ga2 Ga8 Ga3 100.18(3) . 7_565 ?
Ga2 Ga8 Ga3 79.82(3) 5_566 7_565 ?
Ga5 Ga8 Ga3 38.77(2) 7_565 7_565 ?
Ga5 Ga8 Ga3 141.23(2) 3_556 7_565 ?
Ga7 Ga8 Ga3 47.615(18) 7_565 7_565 ?
Ga7 Ga8 Ga3 132.385(18) 3_556 7_565 ?
Ga7 Ga8 Ga3 47.615(18) 7_566 7_565 ?
Ga7 Ga8 Ga3 132.385(18) 3 7_565 ?
Ga8 Ga8 Ga3 90.0 1_556 7_565 ?
Ga8 Ga8 Ga3 90.0 1_554 7_565 ?
Ru1 Ga8 Ga3 78.01(2) 5_566 3_556 ?
Ru1 Ga8 Ga3 101.99(2) . 3_556 ?
Ru1 Ga8 Ga3 78.01(2) 5_565 3_556 ?
Ru1 Ga8 Ga3 101.99(2) 1_556 3_556 ?
Ga2 Ga8 Ga3 79.82(3) . 3_556 ?
Ga2 Ga8 Ga3 100.18(3) 5_566 3_556 ?
Ga5 Ga8 Ga3 141.23(2) 7_565 3_556 ?
Ga5 Ga8 Ga3 38.77(2) 3_556 3_556 ?
Ga7 Ga8 Ga3 132.385(18) 7_565 3_556 ?
Ga7 Ga8 Ga3 47.615(18) 3_556 3_556 ?
Ga7 Ga8 Ga3 132.385(18) 7_566 3_556 ?
Ga7 Ga8 Ga3 47.615(18) 3 3_556 ?
Ga8 Ga8 Ga3 90.0 1_556 3_556 ?
Ga8 Ga8 Ga3 90.0 1_554 3_556 ?
Ga3 Ga8 Ga3 180.00(2) 7_565 3_556 ?
Ru1 Ga8 Ga4 102.060(18) 5_566 . ?
Ru1 Ga8 Ga4 77.941(18) . . ?
Ru1 Ga8 Ga4 102.060(18) 5_565 . ?
Ru1 Ga8 Ga4 77.940(18) 1_556 . ?
Ga2 Ga8 Ga4 38.28(2) . . ?
Ga2 Ga8 Ga4 141.72(2) 5_566 . ?
Ga5 Ga8 Ga4 99.69(2) 7_565 . ?
Ga5 Ga8 Ga4 80.31(2) 3_556 . ?
Ga7 Ga8 Ga4 132.262(18) 7_565 . ?
Ga7 Ga8 Ga4 47.738(18) 3_556 . ?
Ga7 Ga8 Ga4 132.262(18) 7_566 . ?
Ga7 Ga8 Ga4 47.738(18) 3 . ?
Ga8 Ga8 Ga4 90.0 1_556 . ?
Ga8 Ga8 Ga4 90.0 1_554 . ?
Ga3 Ga8 Ga4 138.461(19) 7_565 . ?
Ga3 Ga8 Ga4 41.539(19) 3_556 . ?
Ru1 Ga8 Ga4 77.940(18) 5_566 5_566 ?
Ru1 Ga8 Ga4 102.059(18) . 5_566 ?
Ru1 Ga8 Ga4 77.940(18) 5_565 5_566 ?
Ru1 Ga8 Ga4 102.060(18) 1_556 5_566 ?
Ga2 Ga8 Ga4 141.72(2) . 5_566 ?
Ga2 Ga8 Ga4 38.28(2) 5_566 5_566 ?
Ga5 Ga8 Ga4 80.31(2) 7_565 5_566 ?
Ga5 Ga8 Ga4 99.69(2) 3_556 5_566 ?
Ga7 Ga8 Ga4 47.738(18) 7_565 5_566 ?
Ga7 Ga8 Ga4 132.262(18) 3_556 5_566 ?
Ga7 Ga8 Ga4 47.738(18) 7_566 5_566 ?
Ga7 Ga8 Ga4 132.262(18) 3 5_566 ?
Ga8 Ga8 Ga4 90.0 1_556 5_566 ?
Ga8 Ga8 Ga4 90.0 1_554 5_566 ?
Ga3 Ga8 Ga4 41.539(19) 7_565 5_566 ?
Ga3 Ga8 Ga4 138.461(19) 3_556 5_566 ?
Ga4 Ga8 Ga4 180.0 . 5_566 ?
Ru1 Ga8 Ga6 26.069(15) 5_566 5_566 ?
Ru1 Ga8 Ga6 153.931(15) . 5_566 ?
Ru1 Ga8 Ga6 82.00(2) 5_565 5_566 ?
Ru1 Ga8 Ga6 98.00(2) 1_556 5_566 ?
Ga2 Ga8 Ga6 140.001(18) . 5_566 ?
Ga2 Ga8 Ga6 39.999(18) 5_566 5_566 ?
Ga5 Ga8 Ga6 138.808(19) 7_565 5_566 ?
Ga5 Ga8 Ga6 41.192(19) 3_556 5_566 ?
Ga7 Ga8 Ga6 108.37(2) 7_565 5_566 ?
Ga7 Ga8 Ga6 71.63(2) 3_556 5_566 ?
Ga7 Ga8 Ga6 70.39(2) 7_566 5_566 ?
Ga7 Ga8 Ga6 109.61(2) 3 5_566 ?
Ga8 Ga8 Ga6 62.030(10) 1_556 5_566 ?
Ga8 Ga8 Ga6 117.970(10) 1_554 5_566 ?
Ga3 Ga8 Ga6 107.29(2) 7_565 5_566 ?
Ga3 Ga8 Ga6 72.71(2) 3_556 5_566 ?
Ga4 Ga8 Ga6 109.210(17) . 5_566 ?
Ga4 Ga8 Ga6 70.790(17) 5_566 5_566 ?
Ru1 Ga8 Ga6 82.00(2) 5_566 5_565 ?
Ru1 Ga8 Ga6 98.00(2) . 5_565 ?
Ru1 Ga8 Ga6 26.069(15) 5_565 5_565 ?
Ru1 Ga8 Ga6 153.931(15) 1_556 5_565 ?
Ga2 Ga8 Ga6 140.001(18) . 5_565 ?
Ga2 Ga8 Ga6 39.999(18) 5_566 5_565 ?
Ga5 Ga8 Ga6 138.808(19) 7_565 5_565 ?
Ga5 Ga8 Ga6 41.192(19) 3_556 5_565 ?
Ga7 Ga8 Ga6 70.39(2) 7_565 5_565 ?
Ga7 Ga8 Ga6 109.61(2) 3_556 5_565 ?
Ga7 Ga8 Ga6 108.37(2) 7_566 5_565 ?
Ga7 Ga8 Ga6 71.63(2) 3 5_565 ?
Ga8 Ga8 Ga6 117.970(10) 1_556 5_565 ?
Ga8 Ga8 Ga6 62.030(10) 1_554 5_565 ?
Ga3 Ga8 Ga6 107.29(2) 7_565 5_565 ?
Ga3 Ga8 Ga6 72.71(2) 3_556 5_565 ?
Ga4 Ga8 Ga6 109.210(17) . 5_565 ?
Ga4 Ga8 Ga6 70.790(17) 5_566 5_565 ?
Ga6 Ga8 Ga6 55.939(19) 5_566 5_565 ?
Ru2 Ga9 Ru2 180.0 5 . ?
Ru2 Ga9 Ga1 60.81(2) 5 5 ?
Ru2 Ga9 Ga1 119.19(2) . 5 ?
Ru2 Ga9 Ga1 60.81(2) 5 5_556 ?
Ru2 Ga9 Ga1 119.19(2) . 5_556 ?
Ga1 Ga9 Ga1 91.83(3) 5 5_556 ?
Ru2 Ga9 Ga1 119.19(2) 5 1_554 ?
Ru2 Ga9 Ga1 60.81(2) . 1_554 ?
Ga1 Ga9 Ga1 88.17(3) 5 1_554 ?
Ga1 Ga9 Ga1 180.00(3) 5_556 1_554 ?
Ru2 Ga9 Ga1 119.19(2) 5 . ?
Ru2 Ga9 Ga1 60.81(2) . . ?
Ga1 Ga9 Ga1 180.0 5 . ?
Ga1 Ga9 Ga1 88.17(3) 5_556 . ?
Ga1 Ga9 Ga1 91.83(3) 1_554 . ?
Ru2 Ga9 Ga4 57.14(2) 5 7_564 ?
Ru2 Ga9 Ga4 122.86(2) . 7_564 ?
Ga1 Ga9 Ga4 58.65(2) 5 7_564 ?
Ga1 Ga9 Ga4 117.94(2) 5_556 7_564 ?
Ga1 Ga9 Ga4 62.06(2) 1_554 7_564 ?
Ga1 Ga9 Ga4 121.35(2) . 7_564 ?
Ru2 Ga9 Ga4 122.86(2) 5 3_546 ?
Ru2 Ga9 Ga4 57.14(2) . 3_546 ?
Ga1 Ga9 Ga4 121.35(2) 5 3_546 ?
Ga1 Ga9 Ga4 62.06(2) 5_556 3_546 ?
Ga1 Ga9 Ga4 117.94(2) 1_554 3_546 ?
Ga1 Ga9 Ga4 58.65(2) . 3_546 ?
Ga4 Ga9 Ga4 180.00(4) 7_564 3_546 ?
Ru2 Ga9 Ga4 57.14(2) 5 7_565 ?
Ru2 Ga9 Ga4 122.86(2) . 7_565 ?
Ga1 Ga9 Ga4 117.94(2) 5 7_565 ?
Ga1 Ga9 Ga4 58.65(2) 5_556 7_565 ?
Ga1 Ga9 Ga4 121.35(2) 1_554 7_565 ?
Ga1 Ga9 Ga4 62.06(2) . 7_565 ?
Ga4 Ga9 Ga4 86.99(3) 7_564 7_565 ?
Ga4 Ga9 Ga4 93.01(3) 3_546 7_565 ?
Ru2 Ga9 Ga4 122.86(2) 5 3_545 ?
Ru2 Ga9 Ga4 57.14(2) . 3_545 ?
Ga1 Ga9 Ga4 62.06(2) 5 3_545 ?
Ga1 Ga9 Ga4 121.35(2) 5_556 3_545 ?
Ga1 Ga9 Ga4 58.65(2) 1_554 3_545 ?
Ga1 Ga9 Ga4 117.94(2) . 3_545 ?
Ga4 Ga9 Ga4 93.01(3) 7_564 3_545 ?
Ga4 Ga9 Ga4 86.99(3) 3_546 3_545 ?
Ga4 Ga9 Ga4 180.00(2) 7_565 3_545 ?
Ru2 Ga9 Nd1 89.71(2) 5 7_565 ?
Ru2 Ga9 Nd1 90.29(2) . 7_565 ?
Ga1 Ga9 Nd1 119.58(2) 5 7_565 ?
Ga1 Ga9 Nd1 119.58(2) 5_556 7_565 ?
Ga1 Ga9 Nd1 60.42(2) 1_554 7_565 ?
Ga1 Ga9 Nd1 60.42(2) . 7_565 ?
Ga4 Ga9 Nd1 61.042(18) 7_564 7_565 ?
Ga4 Ga9 Nd1 118.958(18) 3_546 7_565 ?
Ga4 Ga9 Nd1 61.042(18) 7_565 7_565 ?
Ga4 Ga9 Nd1 118.959(18) 3_545 7_565 ?
Ru2 Ga9 Nd1 90.29(2) 5 3_545 ?
Ru2 Ga9 Nd1 89.71(2) . 3_545 ?
Ga1 Ga9 Nd1 60.42(2) 5 3_545 ?
Ga1 Ga9 Nd1 60.42(2) 5_556 3_545 ?
Ga1 Ga9 Nd1 119.58(2) 1_554 3_545 ?
Ga1 Ga9 Nd1 119.58(2) . 3_545 ?
Ga4 Ga9 Nd1 118.958(18) 7_564 3_545 ?
Ga4 Ga9 Nd1 61.042(18) 3_546 3_545 ?
Ga4 Ga9 Nd1 118.959(18) 7_565 3_545 ?
Ga4 Ga9 Nd1 61.042(18) 3_545 3_545 ?
Nd1 Ga9 Nd1 180.0 7_565 3_545 ?
Ru2 Ga9 Ga6 144.64(2) 5 . ?
Ru2 Ga9 Ga6 35.36(2) . . ?
Ga1 Ga9 Ga6 133.229(17) 5 . ?
Ga1 Ga9 Ga6 133.229(17) 5_556 . ?
Ga1 Ga9 Ga6 46.771(17) 1_554 . ?
Ga1 Ga9 Ga6 46.771(17) . . ?
Ga4 Ga9 Ga6 99.43(2) 7_564 . ?
Ga4 Ga9 Ga6 80.57(2) 3_546 . ?
Ga4 Ga9 Ga6 99.43(2) 7_565 . ?
Ga4 Ga9 Ga6 80.57(2) 3_545 . ?
Nd1 Ga9 Ga6 54.92(2) 7_565 . ?
Nd1 Ga9 Ga6 125.08(2) 3_545 . ?
Ru2 Ga9 Ga6 35.36(2) 5 5 ?
Ru2 Ga9 Ga6 144.64(2) . 5 ?
Ga1 Ga9 Ga6 46.771(17) 5 5 ?
Ga1 Ga9 Ga6 46.771(17) 5_556 5 ?
Ga1 Ga9 Ga6 133.229(17) 1_554 5 ?
Ga1 Ga9 Ga6 133.229(16) . 5 ?
Ga4 Ga9 Ga6 80.57(2) 7_564 5 ?
Ga4 Ga9 Ga6 99.43(2) 3_546 5 ?
Ga4 Ga9 Ga6 80.57(2) 7_565 5 ?
Ga4 Ga9 Ga6 99.43(2) 3_545 5 ?
Nd1 Ga9 Ga6 125.08(2) 7_565 5 ?
Nd1 Ga9 Ga6 54.92(2) 3_545 5 ?
Ga6 Ga9 Ga6 180.0 . 5 ?
Ru2 Ga9 Ga9 90.0 5 1_556 ?
Ru2 Ga9 Ga9 90.0 . 1_556 ?
Ga1 Ga9 Ga9 135.914(16) 5 1_556 ?
Ga1 Ga9 Ga9 44.086(16) 5_556 1_556 ?
Ga1 Ga9 Ga9 135.914(16) 1_554 1_556 ?
Ga1 Ga9 Ga9 44.086(16) . 1_556 ?
Ga4 Ga9 Ga9 133.494(15) 7_564 1_556 ?
Ga4 Ga9 Ga9 46.506(15) 3_546 1_556 ?
Ga4 Ga9 Ga9 46.506(15) 7_565 1_556 ?
Ga4 Ga9 Ga9 133.494(15) 3_545 1_556 ?
Nd1 Ga9 Ga9 90.0 7_565 1_556 ?
Nd1 Ga9 Ga9 90.0 3_545 1_556 ?
Ga6 Ga9 Ga9 90.0 . 1_556 ?
Ga6 Ga9 Ga9 90.0 5 1_556 ?
Ru2 Ga9 Ga9 90.0 5 1_554 ?
Ru2 Ga9 Ga9 90.0 . 1_554 ?
Ga1 Ga9 Ga9 44.086(16) 5 1_554 ?
Ga1 Ga9 Ga9 135.914(16) 5_556 1_554 ?
Ga1 Ga9 Ga9 44.086(16) 1_554 1_554 ?
Ga1 Ga9 Ga9 135.914(16) . 1_554 ?
Ga4 Ga9 Ga9 46.506(15) 7_564 1_554 ?
Ga4 Ga9 Ga9 133.494(15) 3_546 1_554 ?
Ga4 Ga9 Ga9 133.494(15) 7_565 1_554 ?
Ga4 Ga9 Ga9 46.506(15) 3_545 1_554 ?
Nd1 Ga9 Ga9 90.0 7_565 1_554 ?
Nd1 Ga9 Ga9 90.0 3_545 1_554 ?
Ga6 Ga9 Ga9 90.0 . 1_554 ?
Ga6 Ga9 Ga9 90.0 5 1_554 ?
Ga9 Ga9 Ga9 180.0 1_556 1_554 ?
Ru2 Ga9 Ga7 27.38(2) 5 5 ?
Ru2 Ga9 Ga7 152.63(2) . 5 ?
Ga1 Ga9 Ga7 78.17(2) 5 5 ?
Ga1 Ga9 Ga7 78.17(2) 5_556 5 ?
Ga1 Ga9 Ga7 101.83(2) 1_554 5 ?
Ga1 Ga9 Ga7 101.83(2) . 5 ?
Ga4 Ga9 Ga7 45.311(17) 7_564 5 ?
Ga4 Ga9 Ga7 134.689(16) 3_546 5 ?
Ga4 Ga9 Ga7 45.311(16) 7_565 5 ?
Ga4 Ga9 Ga7 134.689(16) 3_545 5 ?
Nd1 Ga9 Ga7 62.339(19) 7_565 5 ?
Nd1 Ga9 Ga7 117.661(19) 3_545 5 ?
Ga6 Ga9 Ga7 117.260(19) . 5 ?
Ga6 Ga9 Ga7 62.740(19) 5 5 ?
Ga9 Ga9 Ga7 90.0 1_556 5 ?
Ga9 Ga9 Ga7 90.0 1_554 5 ?
Ru2 Ga9 Ga7 152.62(2) 5 . ?
Ru2 Ga9 Ga7 27.38(2) . . ?
Ga1 Ga9 Ga7 101.83(2) 5 . ?
Ga1 Ga9 Ga7 101.83(2) 5_556 . ?
Ga1 Ga9 Ga7 78.17(2) 1_554 . ?
Ga1 Ga9 Ga7 78.17(2) . . ?
Ga4 Ga9 Ga7 134.689(16) 7_564 . ?
Ga4 Ga9 Ga7 45.311(17) 3_546 . ?
Ga4 Ga9 Ga7 134.689(16) 7_565 . ?
Ga4 Ga9 Ga7 45.311(16) 3_545 . ?
Nd1 Ga9 Ga7 117.661(19) 7_565 . ?
Nd1 Ga9 Ga7 62.339(19) 3_545 . ?
Ga6 Ga9 Ga7 62.740(19) . . ?
Ga6 Ga9 Ga7 117.260(19) 5 . ?
Ga9 Ga9 Ga7 90.0 1_556 . ?
Ga9 Ga9 Ga7 90.0 1_554 . ?
Ga7 Ga9 Ga7 180.0 5 . ?
Ru2 Ga9 Ga3 152.791(9) 5 . ?
Ru2 Ga9 Ga3 27.209(9) . . ?
Ga1 Ga9 Ga3 142.29(2) 5 . ?
Ga1 Ga9 Ga3 98.10(2) 5_556 . ?
Ga1 Ga9 Ga3 81.90(2) 1_554 . ?
Ga1 Ga9 Ga3 37.71(2) . . ?
Ga4 Ga9 Ga3 139.72(2) 7_564 . ?
Ga4 Ga9 Ga3 40.28(2) 3_546 . ?
Ga4 Ga9 Ga3 98.04(2) 7_565 . ?
Ga4 Ga9 Ga3 81.96(2) 3_545 . ?
Nd1 Ga9 Ga3 86.53(2) 7_565 . ?
Nd1 Ga9 Ga3 93.47(2) 3_545 . ?
Ga6 Ga9 Ga3 40.288(15) . . ?
Ga6 Ga9 Ga3 139.712(15) 5 . ?
Ga9 Ga9 Ga3 63.089(8) 1_556 . ?
Ga9 Ga9 Ga3 116.911(8) 1_554 . ?
Ga7 Ga9 Ga3 139.457(15) 5 . ?
Ga7 Ga9 Ga3 40.543(15) . . ?
Ru2 Ga9 Ga3 27.209(9) 5 5 ?
Ru2 Ga9 Ga3 152.791(9) . 5 ?
Ga1 Ga9 Ga3 37.71(2) 5 5 ?
Ga1 Ga9 Ga3 81.90(2) 5_556 5 ?
Ga1 Ga9 Ga3 98.10(2) 1_554 5 ?
Ga1 Ga9 Ga3 142.29(2) . 5 ?
Ga4 Ga9 Ga3 40.28(2) 7_564 5 ?
Ga4 Ga9 Ga3 139.72(2) 3_546 5 ?
Ga4 Ga9 Ga3 81.96(2) 7_565 5 ?
Ga4 Ga9 Ga3 98.04(2) 3_545 5 ?
Nd1 Ga9 Ga3 93.47(2) 7_565 5 ?
Nd1 Ga9 Ga3 86.53(2) 3_545 5 ?
Ga6 Ga9 Ga3 139.713(15) . 5 ?
Ga6 Ga9 Ga3 40.287(15) 5 5 ?
Ga9 Ga9 Ga3 116.911(8) 1_556 5 ?
Ga9 Ga9 Ga3 63.089(8) 1_554 5 ?
Ga7 Ga9 Ga3 40.543(15) 5 5 ?
Ga7 Ga9 Ga3 139.457(14) . 5 ?
Ga3 Ga9 Ga3 180.0 . 5 ?

loop_
_geom_bond_atom_site_label_1
_geom_bond_atom_site_label_2
_geom_bond_distance
_geom_bond_site_symmetry_2
_geom_bond_publ_flag
Nd1 Ga1 3.1150(9) 7_665 ?
Nd1 Ga1 3.1150(9) 7_664 ?
Nd1 Ga2 3.1321(9) 1_554 ?
Nd1 Ga2 3.1322(9) . ?
Nd1 Ga5 3.1361(9) . ?
Nd1 Ga5 3.1362(9) 1_554 ?
Nd1 Ga3 3.1917(9) 1_554 ?
Nd1 Ga3 3.1918(9) . ?
Nd1 Ga4 3.1941(9) . ?
Nd1 Ga4 3.1941(9) 1_554 ?
Nd1 Ga6 3.2320(13) . ?
Nd1 Ga9 3.3038(7) 3 ?
Nd1 Ga6 3.3842(13) 7_665 ?
Nd1 Ga7 4.0370(14) . ?
Nd1 Ga7 4.0525(12) 3 ?
Nd1 Ru2 4.0628(10) . ?
Nd1 Nd1 4.0720(10) 1_554 ?
Nd1 Nd1 4.0720(10) 1_556 ?
Nd1 Ru2 4.0736(11) 3 ?
Nd1 Ru1 4.0771(12) . ?
Ru1 Ga6 2.3567(13) . ?
Ru1 Ga8 2.5158(6) . ?
Ru1 Ga8 2.5158(6) 1_554 ?
Ru1 Ga7 2.5761(13) 7_565 ?
Ru1 Ga7 2.5809(12) 3 ?
Ru1 Ga5 2.6512(8) 7_564 ?
Ru1 Ga5 2.6512(8) 7_565 ?
Ru1 Ga2 2.6535(9) . ?
Ru1 Ga2 2.6535(9) 1_554 ?
Ru1 Ru1 2.9555(16) 5_565 ?
Ru1 Ru1 4.0720(10) 1_556 ?
Ru1 Ru1 4.0720(10) 1_554 ?
Ru1 Nd1 4.0809(11) 7_565 ?
Ru1 Ga3 4.3797(13) 7_564 ?
Ru1 Ga3 4.3797(13) 7_565 ?
Ru1 Ga4 4.3925(13) . ?
Ru1 Ga4 4.3925(13) 1_554 ?
Ru1 Ga1 4.4896(13) 1_554 ?
Ru1 Ga1 4.4896(13) . ?
Ru2 Ga9 2.3997(7) . ?
Ru2 Ga6 2.4162(13) . ?
Ru2 Ga7 2.4669(12) . ?
Ru2 Ga3 2.6064(8) . ?
Ru2 Ga3 2.6065(8) 1_554 ?
Ru2 Ga4 2.6086(8) 3_545 ?
Ru2 Ga4 2.6086(8) 3_546 ?
Ru2 Ga1 2.6753(8) . ?
Ru2 Ga1 2.6753(8) 1_554 ?
Ru2 Ru2 4.0720(10) 1_556 ?
Ru2 Ru2 4.0720(10) 1_554 ?
Ru2 Nd1 4.0736(11) 3_545 ?
Ru2 Nd1 4.0930(12) 7_565 ?
Ru2 Ga2 4.4471(12) 3_545 ?
Ru2 Ga2 4.4471(12) 3_546 ?
Ru2 Ga5 4.4656(12) . ?
Ru2 Ga5 4.4656(12) 1_554 ?
Ru2 Ga1 4.5198(12) 5 ?
Ru2 Ga1 4.5198(12) 5_556 ?
Ga1 Ru2 2.6753(8) 1_556 ?
Ga1 Ga5 2.8194(15) 7_565 ?
Ga1 Ga9 2.8345(8) . ?
Ga1 Ga9 2.8345(8) 1_556 ?
Ga1 Ga4 2.8392(13) 3_546 ?
Ga1 Ga3 2.8453(13) . ?
Ga1 Ga6 2.8699(11) . ?
Ga1 Ga6 2.8699(11) 1_556 ?
Ga1 Ga4 2.9879(13) 7_565 ?
Ga1 Nd1 3.1150(9) 7_565 ?
Ga1 Nd1 3.1150(9) 7_566 ?
Ga1 Ga1 3.944(2) 5_556 ?
Ga1 Ga2 4.0027(15) . ?
Ga1 Ga1 4.0720(10) 1_556 ?
Ga1 Ga1 4.0720(10) 1_554 ?
Ga1 Ga2 4.4825(16) 7_565 ?
Ga1 Ru1 4.4896(13) 1_556 ?
Ga1 Ga3 4.5072(14) 7_565 ?
Ga2 Ga4 2.6238(13) . ?
Ga2 Ru1 2.6535(9) 1_556 ?
Ga2 Ga8 2.7915(10) . ?
Ga2 Ga6 2.8410(11) 1_556 ?
Ga2 Ga6 2.8410(11) . ?
Ga2 Ga5 2.8532(14) 7_565 ?
Ga2 Ga3 3.0788(14) . ?
Ga2 Nd1 3.1321(9) 1_556 ?
Ga2 Ga7 3.2198(12) 3_556 ?
Ga2 Ga7 3.2198(12) 3 ?
Ga2 Ga2 4.0720(10) 1_556 ?
Ga2 Ga2 4.0720(10) 1_554 ?
Ga2 Ru2 4.4471(12) 3_556 ?
Ga2 Ru2 4.4471(12) 3 ?
Ga2 Ga1 4.4825(16) 7_665 ?
Ga2 Ga5 4.5429(15) . ?
Ga2 Ga3 4.5702(16) 3_556 ?
Ga3 Ru2 2.6064(8) 1_556 ?
Ga3 Ga5 2.6320(14) . ?
Ga3 Ga4 2.9467(14) 3_546 ?
Ga3 Ga6 2.9519(11) . ?
Ga3 Ga6 2.9519(11) 1_556 ?
Ga3 Ga7 3.0651(11) 1_556 ?
Ga3 Ga7 3.0651(11) . ?
Ga3 Nd1 3.1918(9) 1_556 ?
Ga3 Ga3 4.0720(10) 1_556 ?
Ga3 Ga3 4.0720(10) 1_554 ?
Ga3 Ga8 4.1453(11) 3_546 ?
Ga3 Ga5 4.1923(15) 7_565 ?
Ga3 Ru1 4.3797(13) 7_666 ?
Ga3 Ru1 4.3797(13) 7_665 ?
Ga3 Ga9 4.4984(10) . ?
Ga3 Ga9 4.4984(10) 1_556 ?
Ga4 Ru2 2.6086(8) 3_556 ?
Ga4 Ru2 2.6086(8) 3 ?
Ga4 Ga1 2.8393(13) 3_556 ?
Ga4 Ga3 2.9468(14) 3_556 ?
Ga4 Ga9 2.9581(8) 3_556 ?
Ga4 Ga9 2.9581(8) 3 ?
Ga4 Ga1 2.9878(13) 7_665 ?
Ga4 Ga7 3.0849(11) 3 ?
Ga4 Ga7 3.0849(11) 3_556 ?
Ga4 Nd1 3.1940(9) 1_556 ?
Ga4 Ga4 4.0720(10) 1_556 ?
Ga4 Ga4 4.0720(10) 1_554 ?
Ga4 Ga8 4.1644(13) . ?
Ga4 Ga4 4.292(2) 5_666 ?
Ga4 Ru1 4.3925(13) 1_556 ?
Ga4 Ga6 4.5182(14) 3_556 ?
Ga4 Ga6 4.5182(14) 3 ?
Ga5 Ru1 2.6512(8) 7_665 ?
Ga5 Ru1 2.6512(8) 7_666 ?
Ga5 Ga8 2.7961(11) 3_546 ?
Ga5 Ga1 2.8194(15) 7_665 ?
Ga5 Ga2 2.8533(14) 7_665 ?
Ga5 Ga6 2.8975(10) 7_666 ?
Ga5 Ga6 2.8975(11) 7_665 ?
Ga5 Nd1 3.1362(9) 1_556 ?
Ga5 Ga7 3.2258(11) . ?
Ga5 Ga7 3.2258(11) 1_556 ?
Ga5 Ga5 4.0720(10) 1_556 ?
Ga5 Ga5 4.0720(10) 1_554 ?
Ga5 Ga3 4.1923(15) 7_665 ?
Ga5 Ru2 4.4655(12) 1_556 ?
Ga5 Ru2 4.5753(12) 7_666 ?
Ga5 Ru2 4.5753(12) 7_665 ?
Ga6 Ga2 2.8410(11) 1_554 ?
Ga6 Ga1 2.8699(11) 1_554 ?
Ga6 Ga5 2.8975(11) 7_564 ?
Ga6 Ga5 2.8975(11) 7_565 ?
Ga6 Ga3 2.9519(11) 1_554 ?
Ga6 Nd1 3.3842(13) 7_565 ?
Ga6 Ga9 3.9341(12) . ?
Ga6 Ga6 4.0720(10) 1_556 ?
Ga6 Ga6 4.0720(10) 1_554 ?
Ga6 Ga7 4.3195(15) . ?
Ga6 Ga8 4.3412(11) . ?
Ga6 Ga8 4.3412(11) 1_554 ?
Ga6 Ga7 4.3478(16) 3 ?
Ga6 Ga7 4.4076(16) 7_565 ?
Ga7 Ru1 2.5761(13) 7_665 ?
Ga7 Ru1 2.5809(12) 3_545 ?
Ga7 Ga8 2.9343(8) 3_546 ?
Ga7 Ga8 2.9343(8) 3_545 ?
Ga7 Ga3 3.0651(11) 1_554 ?
Ga7 Ga4 3.0849(11) 3_545 ?
Ga7 Ga4 3.0849(11) 3_546 ?
Ga7 Ga2 3.2199(12) 3_545 ?
Ga7 Ga2 3.2199(12) 3_546 ?
Ga7 Ga5 3.2258(11) 1_554 ?
Ga7 Nd1 4.0525(12) 3_545 ?
Ga7 Ga7 4.0720(10) 1_556 ?
Ga7 Ga7 4.0720(10) 1_554 ?
Ga7 Ga7 4.226(2) 5_655 ?
Ga7 Ga9 4.3374(14) . ?
Ga8 Ru1 2.5158(6) 5_566 ?
Ga8 Ru1 2.5158(6) 5_565 ?
Ga8 Ru1 2.5158(6) 1_556 ?
Ga8 Ga2 2.7916(10) 5_566 ?
Ga8 Ga5 2.7961(11) 7_565 ?
Ga8 Ga5 2.7961(11) 3_556 ?
Ga8 Ga7 2.9343(8) 7_565 ?
Ga8 Ga7 2.9343(8) 3_556 ?
Ga8 Ga7 2.9343(8) 7_566 ?
Ga8 Ga7 2.9343(8) 3 ?
Ga8 Ga8 4.0720(10) 1_556 ?
Ga8 Ga8 4.0720(10) 1_554 ?
Ga8 Ga3 4.1454(11) 7_565 ?
Ga8 Ga3 4.1454(11) 3_556 ?
Ga8 Ga4 4.1644(13) 5_566 ?
Ga8 Ga6 4.3411(11) 5_566 ?
Ga8 Ga6 4.3411(11) 5_565 ?
Ga9 Ru2 2.3996(7) 5 ?
Ga9 Ga1 2.8345(8) 5 ?
Ga9 Ga1 2.8345(8) 5_556 ?
Ga9 Ga1 2.8345(8) 1_554 ?
Ga9 Ga4 2.9581(8) 7_564 ?
Ga9 Ga4 2.9581(8) 3_546 ?
Ga9 Ga4 2.9581(8) 7_565 ?
Ga9 Ga4 2.9581(8) 3_545 ?
Ga9 Nd1 3.3038(7) 7_565 ?
Ga9 Nd1 3.3038(7) 3_545 ?
Ga9 Ga6 3.9341(12) 5 ?
Ga9 Ga9 4.0720(10) 1_556 ?
Ga9 Ga9 4.0720(10) 1_554 ?
Ga9 Ga7 4.3373(14) 5 ?
Ga9 Ga3 4.4984(10) 5 ?
